data_4073278
loop_
_publ_author_name
'Miyake, Yoshihiro'
'Nomaguchi, Yohei'
'Yuki, Masahiro'
'Nishibayashi, Yoshiaki'

_publ_section_title
;
 Synthesis and Reactivity of Diphosphine-Bridged Diruthenium Complexes
;
_journal_issue 14
_journal_name_full Organometallics
_journal_page_first 3611
_journal_paper_doi 10.1021/om070216a
_journal_volume 26
_journal_year 2007
_chemical_formula_moiety 'C48 H55 Cl2 F6 O6.50 P2 Ru2 S2 '
_chemical_formula_sum 'C48 H55 Cl2 F6 O6.5 P2 Ru2 S2'
_chemical_formula_weight 1249.06
_space_group_IT_number 14
_symmetry_cell_setting monoclinic
_symmetry_Int_Tables_number 14
_symmetry_space_group_name_Hall '-P 2ybc'
_symmetry_space_group_name_H-M 'P 1 21/c 1'
_cell_angle_alpha 90.0000
_cell_angle_beta 111.20(2)
_cell_angle_gamma 90.0000
_cell_formula_units_Z 4
_cell_length_a 16.56(2)
_cell_length_b 20.274(5)
_cell_length_c 16.741(12)
_cell_measurement_reflns_used 93
_cell_measurement_temperature 123.1
_cell_measurement_theta_max 31.5
_cell_measurement_theta_min 1.8
_cell_volume 5240(8)
_computing_cell_refinement CrystalClear
_computing_data_collection CrystalClear
_computing_data_reduction CrystalStructure
_computing_publication_material 'CrystalStructure 3.8'
_computing_structure_refinement CRYSTALS
_computing_structure_solution SIR97
_diffrn_measured_fraction_theta_full 0.861
_diffrn_measured_fraction_theta_max 0.677
_diffrn_measurement_device_type 'Rigaku Mercury'
_diffrn_measurement_method \w
_diffrn_radiation_type 'Mo K\a'
_diffrn_radiation_wavelength 0.71070
_diffrn_reflns_av_R_equivalents 0.083
_diffrn_reflns_limit_h_max 24
_diffrn_reflns_limit_h_min -24
_diffrn_reflns_limit_k_max 28
_diffrn_reflns_limit_k_min -28
_diffrn_reflns_limit_l_max 17
_diffrn_reflns_limit_l_min -16
_diffrn_reflns_number 46608
_diffrn_reflns_theta_full 25.00
_diffrn_reflns_theta_max 31.65
_exptl_absorpt_coefficient_mu 0.887
_exptl_absorpt_correction_T_max 0.940
_exptl_absorpt_correction_T_min 0.670
_exptl_absorpt_correction_type multi-scan
_exptl_absorpt_process_details 'Jacobson, R. (1998) Private communication'
_exptl_crystal_colour red
_exptl_crystal_density_diffrn 1.583
_exptl_crystal_density_method 'not measured'
_exptl_crystal_description plate
_exptl_crystal_F_000 2532.00
_exptl_crystal_size_max 0.80
_exptl_crystal_size_mid 0.70
_exptl_crystal_size_min 0.07
_refine_diff_density_max 5.17
_refine_diff_density_min -1.26
_refine_ls_extinction_method none
_refine_ls_goodness_of_fit_ref 1.052
_refine_ls_hydrogen_treatment refall
_refine_ls_number_parameters 616
_refine_ls_number_reflns 7936
_refine_ls_R_factor_gt 0.0724
_refine_ls_shift/su_max 0.0000
_refine_ls_structure_factor_coef Fsqd
_refine_ls_weighting_details 'w = 1/[0.0020Fo^2^ + 2.0000\s(Fo^2^)]/(4Fo^2^)'
_refine_ls_weighting_scheme calc
_refine_ls_wR_factor_ref 0.1973
_reflns_number_gt 5875
_reflns_number_total 7943
_reflns_threshold_expression F^2^>2.0\s(F^2^)
_cod_data_source_file om070216asi20070308_013450.cif
_cod_data_source_block '__compound9'
_cod_original_cell_volume 5241(8)
_cod_original_formula_sum 'C48 H55 Cl2 F6 O6.50 P2 Ru2 S2 '
_cod_database_code 4073278

loop_
_symmetry_equiv_pos_site_id
_symmetry_equiv_pos_as_xyz
1 +X,+Y,+Z
2 -X,1/2+Y,1/2-Z
3 -X,-Y,-Z
4 +X,1/2-Y,1/2+Z

loop_
_atom_site_label
_atom_site_type_symbol
_atom_site_fract_x
_atom_site_fract_y
_atom_site_fract_z
_atom_site_U_iso_or_equiv
_atom_site_adp_type
_atom_site_occupancy
_atom_site_symmetry_multiplicity
_atom_site_calc_flag
_atom_site_refinement_flags
Ru(1) Ru 0.25961(5) 0.05883(3) 0.45790(5) 0.01487(19) Uani 1.00 1 d .
Ru(2) Ru 0.26349(4) -0.00349(3) 0.61408(5) 0.01427(19) Uani 1.00 1 d .
Cl(1) Cl 0.14005(13) 0.03951(10) 0.50182(13) 0.0167(5) Uani 1.00 1 d .
Cl(2) Cl 0.38400(13) 0.02400(10) 0.57608(14) 0.0175(5) Uani 1.00 1 d .
S(1) S 0.31984(17) 0.44034(12) 0.66085(15) 0.0266(6) Uani 1.00 1 d .
S(2) S 0.8140 0.2182 0.1645 0.062 Uani 0.50 1 d R
S(3) S 0.7929 0.2387 0.2096 0.060 Uani 0.50 1 d R
P(1) P 0.27531(15) 0.15551(11) 0.53883(15) 0.0154(6) Uani 1.00 1 d .
P(2) P 0.27963(15) 0.10618(11) 0.66425(15) 0.0153(6) Uani 1.00 1 d .
F(1) F 0.4021(4) 0.4578(3) 0.5534(3) 0.0404(19) Uani 1.00 1 d .
F(2) F 0.2846(4) 0.5171(3) 0.5261(3) 0.050(2) Uani 1.00 1 d .
F(3) F 0.2733(4) 0.4130(3) 0.4945(3) 0.0412(18) Uani 1.00 1 d .
F(4) F 0.8558 0.1107 0.1108 0.071 Uiso 0.50 1 d R
F(5) F 0.8871 0.1974 0.0589 0.107 Uiso 0.50 1 d R
F(7) F 0.7221 0.3286 0.2776 0.088 Uiso 0.50 1 d R
F(8) F 0.8459 0.3281 0.3332 0.085 Uiso 0.50 1 d R
F(9) F 0.7817 0.2619 0.3629 0.107 Uiso 0.50 1 d R
F(10) F 0.7410 0.1650 0.0250 0.162 Uiso 0.50 1 d R
O(1) O 0.2276(4) 0.4475(3) 0.6486(4) 0.042(2) Uani 1.00 1 d .
O(2) O 0.3544(4) 0.3739(3) 0.6781(4) 0.037(2) Uani 1.00 1 d .
O(3) O 0.3791(4) 0.4906(3) 0.7137(4) 0.035(2) Uani 1.00 1 d .
O(4) O 0.8915 0.2068 0.2406 0.202 Uani 1.00 1 d R
O(5) O 0.7251 0.1887 0.1822 0.120 Uani 1.00 1 d R
O(6) O 0.7914 0.2849 0.1345 0.138 Uani 1.00 1 d R
O(7) O -0.0509 0.4843 0.5049 0.175 Uiso 0.50 1 d R
C(1) C 0.1809(5) 0.0636(4) 0.3169(5) 0.019(2) Uani 1.00 1 d .
C(2) C 0.2100(5) -0.0024(4) 0.3362(5) 0.017(2) Uani 1.00 1 d .
C(3) C 0.3018(6) -0.0013(4) 0.3673(5) 0.023(2) Uani 1.00 1 d .
C(4) C 0.3310(5) 0.0673(4) 0.3717(5) 0.019(2) Uani 1.00 1 d .
C(5) C 0.2529(5) 0.1067(4) 0.3358(5) 0.020(2) Uani 1.00 1 d .
C(6) C 0.0897(6) 0.0842(5) 0.2693(6) 0.031(3) Uani 1.00 1 d .
C(7) C 0.1527(6) -0.0604(4) 0.3180(6) 0.033(3) Uani 1.00 1 d .
C(8) C 0.3629(7) -0.0599(5) 0.3885(6) 0.038(3) Uani 1.00 1 d .
C(9) C 0.4231(5) 0.0911(5) 0.3973(6) 0.031(3) Uani 1.00 1 d .
C(10) C 0.2500(6) 0.1803(4) 0.3154(6) 0.031(2) Uani 1.00 1 d .
C(11) C 0.3343(5) -0.0853(4) 0.7040(5) 0.019(2) Uani 1.00 1 d .
C(12) C 0.2846(5) -0.1131(4) 0.6208(5) 0.017(2) Uani 1.00 1 d .
C(13) C 0.1971(6) -0.1015(4) 0.6007(5) 0.025(2) Uani 1.00 1 d .
C(14) C 0.1870(6) -0.0638(4) 0.6701(6) 0.026(2) Uani 1.00 1 d .
C(15) C 0.2718(6) -0.0561(4) 0.7356(5) 0.022(2) Uani 1.00 1 d .
C(16) C 0.4289(5) -0.0956(5) 0.7547(6) 0.031(2) Uani 1.00 1 d .
C(17) C 0.3305(7) -0.1525(4) 0.5714(6) 0.039(3) Uani 1.00 1 d .
C(18) C 0.1263(6) -0.1259(5) 0.5246(6) 0.040(3) Uani 1.00 1 d .
C(19) C 0.1060(6) -0.0424(5) 0.6804(7) 0.042(3) Uani 1.00 1 d .
C(20) C 0.2922(8) -0.0279(5) 0.8236(6) 0.046(3) Uani 1.00 1 d .
C(21) C 0.1860(5) 0.2141(4) 0.5107(5) 0.017(2) Uani 1.00 1 d .
C(22) C 0.1082(5) 0.1997(4) 0.4447(5) 0.022(2) Uani 1.00 1 d .
C(23) C 0.0353(6) 0.2423(4) 0.4296(5) 0.022(2) Uani 1.00 1 d .
C(24) C 0.0434(6) 0.2973(4) 0.4790(6) 0.027(2) Uani 1.00 1 d .
C(25) C 0.1234(6) 0.3139(4) 0.5452(6) 0.024(2) Uani 1.00 1 d .
C(26) C 0.1926(5) 0.2718(4) 0.5596(5) 0.019(2) Uani 1.00 1 d .
C(27) C 0.3735(5) 0.2056(4) 0.5540(5) 0.016(2) Uani 1.00 1 d .
C(28) C 0.3633(5) 0.2649(4) 0.5103(5) 0.020(2) Uani 1.00 1 d .
C(29) C 0.4367(6) 0.3004(4) 0.5148(6) 0.027(2) Uani 1.00 1 d .
C(30) C 0.5173(6) 0.2782(4) 0.5601(6) 0.027(2) Uani 1.00 1 d .
C(31) C 0.5285(5) 0.2187(4) 0.6065(5) 0.021(2) Uani 1.00 1 d .
C(32) C 0.4579(5) 0.1823(4) 0.6025(5) 0.018(2) Uani 1.00 1 d .
C(33) C 0.3821(5) 0.1344(4) 0.7456(5) 0.015(2) Uani 1.00 1 d .
C(34) C 0.3935(6) 0.2019(4) 0.7639(5) 0.020(2) Uani 1.00 1 d .
C(35) C 0.4709(5) 0.2266(4) 0.8194(5) 0.025(2) Uani 1.00 1 d .
C(36) C 0.5388(6) 0.1831(5) 0.8573(6) 0.033(2) Uani 1.00 1 d .
C(37) C 0.5283(6) 0.1156(4) 0.8397(6) 0.028(2) Uani 1.00 1 d .
C(38) C 0.4511(5) 0.0914(4) 0.7837(5) 0.020(2) Uani 1.00 1 d .
C(39) C 0.1946(5) 0.1369(4) 0.7001(5) 0.015(2) Uani 1.00 1 d .
C(40) C 0.2138(5) 0.1423(4) 0.7897(5) 0.019(2) Uani 1.00 1 d .
C(41) C 0.1501(5) 0.1582(4) 0.8206(5) 0.022(2) Uani 1.00 1 d .
C(42) C 0.0667(6) 0.1715(4) 0.7630(5) 0.025(2) Uani 1.00 1 d .
C(43) C 0.0467(5) 0.1675(4) 0.6765(5) 0.021(2) Uani 1.00 1 d .
C(44) C 0.1109(5) 0.1492(4) 0.6459(5) 0.020(2) Uani 1.00 1 d .
C(45) C 0.3203(7) 0.4581(5) 0.5527(6) 0.034(3) Uani 1.00 1 d .
C(46) C 0.8320 0.1730 0.0860 0.072 Uiso 0.50 1 d R
C(47) C 0.7830 0.2840 0.2930 0.059 Uiso 0.50 1 d R
C(49) C 0.0418 0.4696 0.4176 0.014 Uiso 0.50 1 d R
C(50) C 0.0233 0.5026 0.4683 0.061 Uiso 0.50 1 d R
C(52) C -0.0118 0.5223 0.5612 0.032 Uiso 0.50 1 d R
C(53) C -0.0614 0.5311 0.5986 0.022 Uiso 0.50 1 d R
H(1) H 0.0525 0.0458 0.2599 0.040 Uiso 1.00 1 c R
H(2) H 0.0848 0.1032 0.2146 0.040 Uiso 1.00 1 c R
H(3) H 0.0723 0.1166 0.3026 0.040 Uiso 1.00 1 c R
H(4) H 0.1878 -0.0999 0.3351 0.043 Uiso 1.00 1 c R
H(5) H 0.1183 -0.0626 0.2572 0.043 Uiso 1.00 1 c R
H(6) H 0.1147 -0.0570 0.3503 0.043 Uiso 1.00 1 c R
H(7) H 0.4222 -0.0453 0.4028 0.051 Uiso 1.00 1 c R
H(8) H 0.3470 -0.0890 0.3392 0.051 Uiso 1.00 1 c R
H(9) H 0.3575 -0.0834 0.4368 0.051 Uiso 1.00 1 c R
H(10) H 0.4237 0.1386 0.3904 0.040 Uiso 1.00 1 c R
H(11) H 0.4502 0.0702 0.3614 0.040 Uiso 1.00 1 c R
H(12) H 0.4548 0.0798 0.4568 0.040 Uiso 1.00 1 c R
H(13) H 0.1905 0.1955 0.2927 0.038 Uiso 1.00 1 c R
H(14) H 0.2769 0.1878 0.2734 0.038 Uiso 1.00 1 c R
H(15) H 0.2816 0.2044 0.3674 0.038 Uiso 1.00 1 c R
H(16) H 0.4540 -0.1208 0.7202 0.037 Uiso 1.00 1 c R
H(17) H 0.4360 -0.1196 0.8068 0.037 Uiso 1.00 1 c R
H(18) H 0.4579 -0.0532 0.7691 0.037 Uiso 1.00 1 c R
H(19) H 0.2881 -0.1668 0.5172 0.049 Uiso 1.00 1 c R
H(20) H 0.3584 -0.1908 0.6048 0.049 Uiso 1.00 1 c R
H(21) H 0.3736 -0.1251 0.5609 0.049 Uiso 1.00 1 c R
H(22) H 0.0715 -0.1133 0.5288 0.046 Uiso 1.00 1 c R
H(23) H 0.1298 -0.1736 0.5227 0.046 Uiso 1.00 1 c R
H(24) H 0.1305 -0.1073 0.4729 0.046 Uiso 1.00 1 c R
H(25) H 0.1173 -0.0196 0.7343 0.054 Uiso 1.00 1 c R
H(26) H 0.0711 -0.0812 0.6782 0.054 Uiso 1.00 1 c R
H(27) H 0.0751 -0.0132 0.6333 0.054 Uiso 1.00 1 c R
H(28) H 0.3542 -0.0299 0.8545 0.063 Uiso 1.00 1 c R
H(29) H 0.2627 -0.0532 0.8540 0.063 Uiso 1.00 1 c R
H(30) H 0.2731 0.0177 0.8191 0.063 Uiso 1.00 1 c R
H(31) H 0.1032 0.1608 0.4094 0.026 Uiso 1.00 1 c R
H(32) H -0.0192 0.2319 0.3843 0.026 Uiso 1.00 1 c R
H(33) H -0.0065 0.3258 0.4687 0.034 Uiso 1.00 1 c R
H(34) H 0.1287 0.3532 0.5796 0.032 Uiso 1.00 1 c R
H(35) H 0.2475 0.2824 0.6043 0.022 Uiso 1.00 1 c R
H(36) H 0.3060 0.2814 0.4770 0.025 Uiso 1.00 1 c R
H(37) H 0.4300 0.3421 0.4846 0.034 Uiso 1.00 1 c R
H(38) H 0.5674 0.3038 0.5620 0.033 Uiso 1.00 1 c R
H(39) H 0.5863 0.2037 0.6408 0.025 Uiso 1.00 1 c R
H(40) H 0.4655 0.1405 0.6324 0.023 Uiso 1.00 1 c R
H(41) H 0.3458 0.2319 0.7367 0.027 Uiso 1.00 1 c R
H(42) H 0.4776 0.2734 0.8321 0.028 Uiso 1.00 1 c R
H(43) H 0.5935 0.1999 0.8969 0.035 Uiso 1.00 1 c R
H(44) H 0.5763 0.0857 0.8660 0.031 Uiso 1.00 1 c R
H(45) H 0.4442 0.0447 0.7704 0.024 Uiso 1.00 1 c R
H(46) H 0.2726 0.1355 0.8295 0.022 Uiso 1.00 1 c R
H(47) H 0.1623 0.1595 0.8818 0.028 Uiso 1.00 1 c R
H(48) H 0.0222 0.1844 0.7850 0.033 Uiso 1.00 1 c R
H(49) H -0.0116 0.1770 0.6374 0.026 Uiso 1.00 1 c R
H(50) H 0.0961 0.1452 0.5845 0.024 Uiso 1.00 1 c R

loop_
_atom_site_aniso_label
_atom_site_aniso_U_11
_atom_site_aniso_U_22
_atom_site_aniso_U_33
_atom_site_aniso_U_12
_atom_site_aniso_U_13
_atom_site_aniso_U_23
Ru(1) 0.0179(3) 0.0128(3) 0.0164(4) -0.0001(3) 0.0091(3) -0.0004(2)
Ru(2) 0.0149(3) 0.0120(3) 0.0175(4) -0.0008(2) 0.0077(3) 0.0008(2)
Cl(1) 0.0161(10) 0.0184(11) 0.0168(11) -0.0001(8) 0.0071(9) 0.0013(8)
Cl(2) 0.0157(11) 0.0158(10) 0.0233(12) 0.0012(8) 0.0098(9) 0.0021(8)
S(1) 0.0343(14) 0.0263(13) 0.0192(13) -0.0073(11) 0.0098(11) -0.0021(10)
S(2) 0.084(5) 0.035(3) 0.061(5) -0.025(3) 0.017(4) -0.004(3)
S(3) 0.040(3) 0.035(3) 0.071(5) -0.010(3) -0.019(3) 0.021(3)
P(1) 0.0178(12) 0.0129(11) 0.0175(12) 0.0010(9) 0.0087(10) -0.0005(9)
P(2) 0.0157(11) 0.0128(11) 0.0185(12) 0.0002(9) 0.0074(10) 0.0004(9)
F(1) 0.047(4) 0.046(4) 0.038(3) -0.007(3) 0.027(3) -0.003(2)
F(2) 0.075(5) 0.029(3) 0.043(3) 0.007(3) 0.019(3) 0.014(2)
F(3) 0.063(4) 0.037(3) 0.019(3) -0.015(3) 0.009(3) -0.011(2)
O(1) 0.033(4) 0.058(5) 0.041(4) -0.009(3) 0.022(3) -0.005(3)
O(2) 0.052(4) 0.027(4) 0.028(3) -0.006(3) 0.009(3) 0.006(3)
O(3) 0.044(4) 0.032(4) 0.029(4) -0.010(3) 0.013(3) -0.007(3)
O(4) 0.199(15) 0.127(13) 0.126(10) 0.006(11) -0.127(10) -0.036(10)
O(5) 0.170(13) 0.057(7) 0.111(9) -0.047(8) 0.025(9) 0.006(6)
O(6) 0.295(18) 0.021(5) 0.084(7) -0.022(8) 0.049(10) -0.004(5)
C(1) 0.026(5) 0.027(5) 0.007(4) -0.002(4) 0.010(4) -0.008(3)
C(2) 0.029(5) 0.017(4) 0.009(4) -0.005(4) 0.011(4) -0.003(3)
C(3) 0.037(5) 0.017(4) 0.022(5) 0.007(4) 0.019(4) 0.001(3)
C(4) 0.025(5) 0.023(5) 0.013(4) -0.001(4) 0.011(4) -0.005(3)
C(5) 0.022(5) 0.026(5) 0.012(4) 0.001(4) 0.007(4) -0.006(3)
C(6) 0.027(5) 0.051(7) 0.021(5) 0.000(5) 0.015(4) -0.002(4)
C(7) 0.054(7) 0.026(5) 0.027(5) -0.017(5) 0.025(5) -0.008(4)
C(8) 0.061(7) 0.031(6) 0.035(6) 0.015(5) 0.033(6) -0.006(4)
C(9) 0.026(5) 0.048(7) 0.025(5) -0.004(5) 0.018(4) -0.008(4)
C(10) 0.047(6) 0.021(5) 0.027(5) -0.010(4) 0.015(5) 0.007(4)
C(11) 0.027(5) 0.011(4) 0.022(5) 0.004(3) 0.012(4) 0.007(3)
C(12) 0.030(5) 0.005(4) 0.020(4) -0.001(3) 0.012(4) 0.006(3)
C(13) 0.031(5) 0.015(4) 0.021(5) -0.010(4) 0.001(4) 0.002(3)
C(14) 0.024(5) 0.022(5) 0.034(6) 0.000(4) 0.014(4) 0.014(4)
C(15) 0.033(5) 0.010(4) 0.025(5) 0.001(4) 0.014(4) 0.009(3)
C(16) 0.026(5) 0.035(6) 0.032(6) 0.001(4) 0.012(4) 0.007(4)
C(17) 0.071(8) 0.014(5) 0.038(6) 0.006(5) 0.026(6) -0.002(4)
C(18) 0.039(6) 0.036(6) 0.041(6) -0.020(5) 0.010(5) 0.008(5)
C(19) 0.025(5) 0.054(7) 0.056(7) 0.006(5) 0.027(5) 0.031(6)
C(20) 0.079(9) 0.041(7) 0.037(7) 0.007(6) 0.042(7) 0.010(5)
C(21) 0.015(4) 0.018(4) 0.020(4) 0.002(3) 0.009(3) 0.002(3)
C(22) 0.026(5) 0.021(5) 0.019(5) -0.003(4) 0.009(4) 0.005(3)
C(23) 0.022(5) 0.029(5) 0.013(4) -0.006(4) 0.003(4) 0.003(3)
C(24) 0.024(5) 0.024(5) 0.037(6) 0.010(4) 0.017(4) 0.010(4)
C(25) 0.033(5) 0.018(5) 0.029(5) 0.007(4) 0.023(4) 0.003(4)
C(26) 0.021(4) 0.018(4) 0.016(4) -0.002(3) 0.007(4) -0.005(3)
C(27) 0.021(4) 0.017(4) 0.014(4) -0.005(3) 0.011(3) -0.007(3)
C(28) 0.021(5) 0.025(5) 0.016(4) 0.005(4) 0.011(4) 0.005(3)
C(29) 0.032(5) 0.019(5) 0.033(5) -0.006(4) 0.016(4) 0.004(4)
C(30) 0.024(5) 0.027(5) 0.031(5) -0.009(4) 0.013(4) -0.003(4)
C(31) 0.017(4) 0.025(5) 0.021(5) -0.002(4) 0.008(4) -0.004(3)
C(32) 0.021(4) 0.016(4) 0.020(5) -0.000(3) 0.012(4) -0.001(3)
C(33) 0.019(4) 0.011(4) 0.019(4) -0.003(3) 0.011(4) -0.000(3)
C(34) 0.032(5) 0.013(4) 0.021(5) 0.005(4) 0.018(4) -0.002(3)
C(35) 0.022(5) 0.017(4) 0.031(5) -0.006(4) 0.004(4) -0.010(4)
C(36) 0.028(5) 0.032(6) 0.029(5) -0.007(4) -0.001(4) -0.003(4)
C(37) 0.017(5) 0.025(5) 0.036(5) 0.003(4) 0.002(4) -0.001(4)
C(38) 0.022(4) 0.010(4) 0.028(5) -0.001(3) 0.007(4) 0.002(3)
C(39) 0.015(4) 0.016(4) 0.014(4) -0.002(3) 0.006(3) -0.006(3)
C(40) 0.024(5) 0.019(4) 0.012(4) -0.001(4) 0.005(4) 0.001(3)
C(41) 0.026(5) 0.027(5) 0.017(5) -0.003(4) 0.014(4) -0.005(3)
C(42) 0.024(5) 0.034(5) 0.024(5) -0.006(4) 0.018(4) -0.011(4)
C(43) 0.016(4) 0.024(5) 0.024(5) -0.005(4) 0.008(4) -0.003(4)
C(44) 0.026(5) 0.024(5) 0.010(4) -0.003(4) 0.006(4) 0.001(3)
C(45) 0.055(7) 0.024(5) 0.023(5) -0.003(5) 0.016(5) 0.001(4)

loop_
_atom_type_symbol
_atom_type_description
_atom_type_scat_dispersion_real
_atom_type_scat_dispersion_imag
_atom_type_scat_source
C C 0.003 0.002
;
International Tables for Crystallography
(1992, Vol. C, Tables 4.2.6.8 and 6.1.1.4)
;
H H 0.000 0.000
;
International Tables for Crystallography
(1992, Vol. C, Table 6.1.1.4)
;
O O 0.011 0.006
;
International Tables for Crystallography
(1992, Vol. C, Tables 4.2.6.8 and 6.1.1.4)
;
F F 0.017 0.010
;
International Tables for Crystallography
(1992, Vol. C, Tables 4.2.6.8 and 6.1.1.4)
;
P P 0.102 0.094
;
International Tables for Crystallography
(1992, Vol. C, Tables 4.2.6.8 and 6.1.1.4)
;
S S 0.125 0.123
;
International Tables for Crystallography
(1992, Vol. C, Tables 4.2.6.8 and 6.1.1.4)
;
Cl Cl 0.148 0.159
;
International Tables for Crystallography
(1992, Vol. C, Tables 4.2.6.8 and 6.1.1.4)
;
Ru Ru -1.259 0.836
;
International Tables for Crystallography
(1992, Vol. C, Tables 4.2.6.8 and 6.1.1.4)
;

loop_
_geom_angle_atom_site_label_1
_geom_angle_atom_site_label_2
_geom_angle_atom_site_label_3
_geom_angle
_geom_angle_publ_flag
_geom_angle_site_symmetry_1
_geom_angle_site_symmetry_3
Ru(2) Ru(1) Cl(1) 52.86(4) yes . .
Ru(2) Ru(1) Cl(2) 52.40(6) yes . .
Ru(2) Ru(1) P(1) 83.15(6) yes . .
Ru(2) Ru(1) C(1) 141.7(2) yes . .
Ru(2) Ru(1) C(2) 117.2(2) yes . .
Ru(2) Ru(1) C(3) 117.7(2) yes . .
Ru(2) Ru(1) C(4) 142.7(2) yes . .
Ru(2) Ru(1) C(5) 178.5(2) yes . .
Cl(1) Ru(1) Cl(2) 105.07(8) yes . .
Cl(1) Ru(1) P(1) 83.68(8) yes . .
Cl(1) Ru(1) C(1) 95.7(2) yes . .
Cl(1) Ru(1) C(2) 96.6(2) yes . .
Cl(1) Ru(1) C(3) 128.0(2) yes . .
Cl(1) Ru(1) C(4) 158.3(2) yes . .
Cl(1) Ru(1) C(5) 125.7(2) yes . .
Cl(2) Ru(1) P(1) 83.47(7) yes . .
Cl(2) Ru(1) C(1) 151.8(2) yes . .
Cl(2) Ru(1) C(2) 120.4(2) yes . .
Cl(2) Ru(1) C(3) 90.7(2) yes . .
Cl(2) Ru(1) C(4) 93.4(2) yes . .
Cl(2) Ru(1) C(5) 129.1(2) yes . .
P(1) Ru(1) C(1) 118.2(2) yes . .
P(1) Ru(1) C(2) 154.8(2) yes . .
P(1) Ru(1) C(3) 148.0(2) yes . .
P(1) Ru(1) C(4) 110.1(2) yes . .
P(1) Ru(1) C(5) 97.1(2) yes . .
C(1) Ru(1) C(2) 36.6(3) yes . .
C(1) Ru(1) C(3) 61.2(3) yes . .
C(1) Ru(1) C(4) 63.2(3) yes . .
C(1) Ru(1) C(5) 36.9(3) yes . .
C(2) Ru(1) C(3) 36.6(3) yes . .
C(2) Ru(1) C(4) 63.6(3) yes . .
C(2) Ru(1) C(5) 62.2(3) yes . .
C(3) Ru(1) C(4) 38.6(3) yes . .
C(3) Ru(1) C(5) 62.7(3) yes . .
C(4) Ru(1) C(5) 38.5(3) yes . .
Ru(1) Ru(2) Cl(1) 52.69(6) yes . .
Ru(1) Ru(2) Cl(2) 53.02(5) yes . .
Ru(1) Ru(2) P(2) 82.66(6) yes . .
Ru(1) Ru(2) C(11) 139.6(2) yes . .
Ru(1) Ru(2) C(12) 115.5(2) yes . .
Ru(1) Ru(2) C(13) 116.6(2) yes . .
Ru(1) Ru(2) C(14) 143.4(2) yes . .
Ru(1) Ru(2) C(15) 176.9(2) yes . .
Cl(1) Ru(2) Cl(2) 105.52(8) yes . .
Cl(1) Ru(2) P(2) 83.72(7) yes . .
Cl(1) Ru(2) C(11) 151.9(2) yes . .
Cl(1) Ru(2) C(12) 118.3(2) yes . .
Cl(1) Ru(2) C(13) 89.7(2) yes . .
Cl(1) Ru(2) C(14) 94.4(2) yes . .
Cl(1) Ru(2) C(15) 129.7(2) yes . .
Cl(2) Ru(2) P(2) 82.87(8) yes . .
Cl(2) Ru(2) C(11) 93.9(2) yes . .
Cl(2) Ru(2) C(12) 96.6(2) yes . .
Cl(2) Ru(2) C(13) 127.7(2) yes . .
Cl(2) Ru(2) C(14) 156.3(2) yes . .
Cl(2) Ru(2) C(15) 124.8(2) yes . .
P(2) Ru(2) C(11) 119.3(2) yes . .
P(2) Ru(2) C(12) 156.9(2) yes . .
P(2) Ru(2) C(13) 149.2(3) yes . .
P(2) Ru(2) C(14) 112.4(2) yes . .
P(2) Ru(2) C(15) 99.4(2) yes . .
C(11) Ru(2) C(12) 37.6(2) yes . .
C(11) Ru(2) C(13) 62.2(3) yes . .
C(11) Ru(2) C(14) 63.1(3) yes . .
C(11) Ru(2) C(15) 37.4(3) yes . .
C(12) Ru(2) C(13) 36.0(3) yes . .
C(12) Ru(2) C(14) 62.1(3) yes . .
C(12) Ru(2) C(15) 61.9(3) yes . .
C(13) Ru(2) C(14) 38.1(3) yes . .
C(13) Ru(2) C(15) 62.5(3) yes . .
C(14) Ru(2) C(15) 37.8(3) yes . .
Ru(1) Cl(1) Ru(2) 74.45(6) yes . .
Ru(1) Cl(2) Ru(2) 74.58(6) yes . .
O(1) S(1) O(2) 115.7(4) yes . .
O(1) S(1) O(3) 116.7(4) yes . .
O(1) S(1) C(45) 102.5(4) yes . .
O(2) S(1) O(3) 113.2(3) yes . .
O(2) S(1) C(45) 103.6(4) yes . .
O(3) S(1) C(45) 102.5(4) yes . .
S(3) S(2) O(4) 81.2 yes . .
S(3) S(2) O(5) 58.1 yes . .
S(3) S(2) O(6) 76.3 yes . .
S(3) S(2) C(46) 168.3 yes . .
O(4) S(2) O(5) 109.4 yes . .
O(4) S(2) O(6) 119.0 yes . .
O(4) S(2) C(46) 104.1 yes . .
O(5) S(2) O(6) 104.9 yes . .
O(5) S(2) C(46) 110.2 yes . .
O(6) S(2) C(46) 109.2 yes . .
S(2) S(3) O(4) 60.9 yes . .
S(2) S(3) O(5) 85.2 yes . .
S(2) S(3) O(6) 64.0 yes . .
S(2) S(3) C(47) 164.9 yes . .
O(4) S(3) O(5) 112.8 yes . .
O(4) S(3) O(6) 102.3 yes . .
O(4) S(3) C(47) 109.0 yes . .
O(5) S(3) O(6) 112.2 yes . .
O(5) S(3) C(47) 109.7 yes . .
O(6) S(3) C(47) 110.6 yes . .
Ru(1) P(1) P(2) 97.14(10) yes . .
Ru(1) P(1) C(21) 119.1(2) yes . .
Ru(1) P(1) C(27) 116.4(3) yes . .
P(2) P(1) C(21) 105.9(3) yes . .
P(2) P(1) C(27) 112.1(2) yes . .
C(21) P(1) C(27) 105.6(4) yes . .
Ru(2) P(2) P(1) 97.04(11) yes . .
Ru(2) P(2) C(33) 120.8(2) yes . .
Ru(2) P(2) C(39) 115.9(2) yes . .
P(1) P(2) C(33) 104.8(3) yes . .
P(1) P(2) C(39) 112.2(2) yes . .
C(33) P(2) C(39) 105.4(4) yes . .
S(2) O(4) S(3) 37.9 yes . .
S(2) O(5) S(3) 36.8 yes . .
S(2) O(6) S(3) 39.8 yes . .
C(49) O(7) C(50) 108.8 yes 3_566 .
C(49) O(7) C(50) 42.8 yes 3_566 3_566
C(49) O(7) C(52) 26.8 yes 3_566 .
C(49) O(7) C(52) 131.4 yes 3_566 3_566
C(50) O(7) C(50) 71.9 yes . 3_566
C(50) O(7) C(52) 83.1 yes . .
C(50) O(7) C(52) 22.6 yes . 3_566
C(50) O(7) C(52) 17.9 yes 3_566 .
C(50) O(7) C(52) 92.5 yes 3_566 3_566
C(52) O(7) C(52) 105.3 yes . 3_566
Ru(1) C(1) C(2) 72.6(4) yes . .
Ru(1) C(1) C(5) 70.8(4) yes . .
Ru(1) C(1) C(6) 131.6(7) yes . .
C(2) C(1) C(5) 109.9(7) yes . .
C(2) C(1) C(6) 125.6(8) yes . .
C(5) C(1) C(6) 123.6(8) yes . .
Ru(1) C(2) C(1) 70.9(4) yes . .
Ru(1) C(2) C(3) 70.7(5) yes . .
Ru(1) C(2) C(7) 128.3(7) yes . .
C(1) C(2) C(3) 107.5(7) yes . .
C(1) C(2) C(7) 124.4(8) yes . .
C(3) C(2) C(7) 127.9(8) yes . .
Ru(1) C(3) C(2) 72.6(5) yes . .
Ru(1) C(3) C(4) 68.2(5) yes . .
Ru(1) C(3) C(8) 127.7(6) yes . .
C(2) C(3) C(4) 108.8(7) yes . .
C(2) C(3) C(8) 127.5(8) yes . .
C(4) C(3) C(8) 123.5(8) yes . .
Ru(1) C(4) C(3) 73.2(6) yes . .
Ru(1) C(4) C(5) 72.7(5) yes . .
Ru(1) C(4) C(9) 124.9(6) yes . .
C(3) C(4) C(5) 105.9(7) yes . .
C(3) C(4) C(9) 126.9(8) yes . .
C(5) C(4) C(9) 126.8(8) yes . .
Ru(1) C(5) C(1) 72.3(5) yes . .
Ru(1) C(5) C(4) 68.8(5) yes . .
Ru(1) C(5) C(10) 128.1(6) yes . .
C(1) C(5) C(4) 107.7(7) yes . .
C(1) C(5) C(10) 126.6(7) yes . .
C(4) C(5) C(10) 125.5(8) yes . .
Ru(2) C(11) C(12) 70.6(4) yes . .
Ru(2) C(11) C(15) 71.1(4) yes . .
Ru(2) C(11) C(16) 131.3(6) yes . .
C(12) C(11) C(15) 106.1(7) yes . .
C(12) C(11) C(16) 127.0(9) yes . .
C(15) C(11) C(16) 126.1(8) yes . .
Ru(2) C(12) C(11) 71.8(4) yes . .
Ru(2) C(12) C(13) 71.9(5) yes . .
Ru(2) C(12) C(17) 125.9(6) yes . .
C(11) C(12) C(13) 110.3(8) yes . .
C(11) C(12) C(17) 120.0(8) yes . .
C(13) C(12) C(17) 129.6(7) yes . .
Ru(2) C(13) C(12) 72.2(5) yes . .
Ru(2) C(13) C(14) 69.3(5) yes . .
Ru(2) C(13) C(18) 126.4(6) yes . .
C(12) C(13) C(14) 108.0(7) yes . .
C(12) C(13) C(18) 126.1(9) yes . .
C(14) C(13) C(18) 125.8(9) yes . .
Ru(2) C(14) C(13) 72.6(6) yes . .
Ru(2) C(14) C(15) 73.2(6) yes . .
Ru(2) C(14) C(19) 125.0(7) yes . .
C(13) C(14) C(15) 107.7(8) yes . .
C(13) C(14) C(19) 128.3(8) yes . .
C(15) C(14) C(19) 123.6(9) yes . .
Ru(2) C(15) C(11) 71.6(5) yes . .
Ru(2) C(15) C(14) 69.0(5) yes . .
Ru(2) C(15) C(20) 128.6(6) yes . .
C(11) C(15) C(14) 107.8(8) yes . .
C(11) C(15) C(20) 125.2(8) yes . .
C(14) C(15) C(20) 126.8(10) yes . .
P(1) C(21) C(22) 120.0(6) yes . .
P(1) C(21) C(26) 120.4(5) yes . .
C(22) C(21) C(26) 119.4(8) yes . .
C(21) C(22) C(23) 119.5(8) yes . .
C(22) C(23) C(24) 119.7(7) yes . .
C(23) C(24) C(25) 121.5(8) yes . .
C(24) C(25) C(26) 118.1(8) yes . .
C(21) C(26) C(25) 121.8(7) yes . .
P(1) C(27) C(28) 118.0(6) yes . .
P(1) C(27) C(32) 122.0(6) yes . .
C(28) C(27) C(32) 119.8(8) yes . .
C(27) C(28) C(29) 118.9(7) yes . .
C(28) C(29) C(30) 121.6(9) yes . .
C(29) C(30) C(31) 120.1(9) yes . .
C(30) C(31) C(32) 119.7(7) yes . .
C(27) C(32) C(31) 119.9(8) yes . .
P(2) C(33) C(34) 118.7(6) yes . .
P(2) C(33) C(38) 121.9(6) yes . .
C(34) C(33) C(38) 119.2(7) yes . .
C(33) C(34) C(35) 121.4(7) yes . .
C(34) C(35) C(36) 118.7(8) yes . .
C(35) C(36) C(37) 120.5(8) yes . .
C(36) C(37) C(38) 120.5(8) yes . .
C(33) C(38) C(37) 119.8(8) yes . .
P(2) C(39) C(40) 118.0(6) yes . .
P(2) C(39) C(44) 123.9(7) yes . .
C(40) C(39) C(44) 117.9(9) yes . .
C(39) C(40) C(41) 120.5(7) yes . .
C(40) C(41) C(42) 119.3(8) yes . .
C(41) C(42) C(43) 121.3(10) yes . .
C(42) C(43) C(44) 118.9(7) yes . .
C(39) C(44) C(43) 122.0(8) yes . .
S(1) C(45) F(1) 110.5(6) yes . .
S(1) C(45) F(2) 110.0(8) yes . .
S(1) C(45) F(3) 111.5(7) yes . .
F(1) C(45) F(2) 109.3(9) yes . .
F(1) C(45) F(3) 108.4(9) yes . .
F(2) C(45) F(3) 107.0(7) yes . .
S(2) C(46) F(4) 112.2 yes . .
S(2) C(46) F(5) 114.6 yes . .
S(2) C(46) F(10) 99.8 yes . .
F(4) C(46) F(5) 108.2 yes . .
F(4) C(46) F(10) 102.7 yes . .
F(5) C(46) F(10) 118.7 yes . .
S(3) C(47) F(7) 120.0 yes . .
S(3) C(47) F(8) 118.2 yes . .
S(3) C(47) F(9) 126.8 yes . .
F(7) C(47) F(8) 92.3 yes . .
F(7) C(47) F(9) 99.1 yes . .
F(8) C(47) F(9) 92.4 yes . .
O(7) C(49) C(50) 18.9 yes 3_566 .
O(7) C(49) C(52) 48.4 yes 3_566 3_566
O(7) C(49) C(53) 126.1 yes 3_566 3_566
C(50) C(49) C(52) 30.3 yes . 3_566
C(50) C(49) C(53) 142.1 yes . 3_566
C(52) C(49) C(53) 168.2 yes 3_566 3_566
O(7) C(50) O(7) 108.1 yes . 3_566
O(7) C(50) C(49) 124.5 yes . .
O(7) C(50) C(50) 21.0 yes . 3_566
O(7) C(50) C(52) 92.9 yes . 3_566
O(7) C(50) C(53) 135.2 yes . 3_566
O(7) C(50) C(49) 118.2 yes 3_566 .
O(7) C(50) C(50) 87.1 yes 3_566 3_566
O(7) C(50) C(52) 147.0 yes 3_566 3_566
O(7) C(50) C(53) 109.6 yes 3_566 3_566
C(49) C(50) C(50) 140.6 yes . 3_566
C(49) C(50) C(52) 32.5 yes . 3_566
C(49) C(50) C(53) 10.7 yes . 3_566
C(50) C(50) C(52) 111.7 yes 3_566 3_566
C(50) C(50) C(53) 150.7 yes 3_566 3_566
C(52) C(50) C(53) 42.9 yes 3_566 3_566
O(7) C(52) O(7) 74.7 yes . 3_566
O(7) C(52) C(49) 104.9 yes . 3_566
O(7) C(52) C(50) 15.0 yes . 3_566
O(7) C(52) C(53) 102.9 yes . .
O(7) C(52) C(49) 168.4 yes 3_566 3_566
O(7) C(52) C(50) 64.5 yes 3_566 3_566
O(7) C(52) C(53) 172.3 yes 3_566 .
C(49) C(52) C(50) 117.2 yes 3_566 3_566
C(49) C(52) C(53) 4.7 yes 3_566 .
C(50) C(52) C(53) 114.6 yes 3_566 .
C(49) C(53) C(50) 27.2 yes 3_566 3_566
C(49) C(53) C(52) 7.0 yes 3_566 .
C(50) C(53) C(52) 22.6 yes 3_566 .
C(1) C(6) H(1) 108.9 no . .
C(1) C(6) H(2) 109.8 no . .
C(1) C(6) H(3) 109.8 no . .
H(1) C(6) H(2) 109.5 no . .
H(1) C(6) H(3) 109.5 no . .
H(2) C(6) H(3) 109.5 no . .
C(2) C(7) H(4) 109.0 no . .
C(2) C(7) H(5) 110.2 no . .
C(2) C(7) H(6) 109.2 no . .
H(4) C(7) H(5) 109.5 no . .
H(4) C(7) H(6) 109.5 no . .
H(5) C(7) H(6) 109.5 no . .
C(3) C(8) H(7) 110.4 no . .
C(3) C(8) H(8) 108.9 no . .
C(3) C(8) H(9) 109.1 no . .
H(7) C(8) H(8) 109.5 no . .
H(7) C(8) H(9) 109.5 no . .
H(8) C(8) H(9) 109.5 no . .
C(4) C(9) H(10) 109.7 no . .
C(4) C(9) H(11) 109.3 no . .
C(4) C(9) H(12) 109.4 no . .
H(10) C(9) H(11) 109.5 no . .
H(10) C(9) H(12) 109.5 no . .
H(11) C(9) H(12) 109.5 no . .
C(5) C(10) H(13) 110.1 no . .
C(5) C(10) H(14) 109.2 no . .
C(5) C(10) H(15) 109.1 no . .
H(13) C(10) H(14) 109.5 no . .
H(13) C(10) H(15) 109.5 no . .
H(14) C(10) H(15) 109.5 no . .
C(11) C(16) H(16) 108.7 no . .
C(11) C(16) H(17) 109.8 no . .
C(11) C(16) H(18) 109.9 no . .
H(16) C(16) H(17) 109.5 no . .
H(16) C(16) H(18) 109.5 no . .
H(17) C(16) H(18) 109.5 no . .
C(12) C(17) H(19) 109.1 no . .
C(12) C(17) H(20) 109.4 no . .
C(12) C(17) H(21) 109.9 no . .
H(19) C(17) H(20) 109.5 no . .
H(19) C(17) H(21) 109.5 no . .
H(20) C(17) H(21) 109.5 no . .
C(13) C(18) H(22) 108.8 no . .
C(13) C(18) H(23) 109.1 no . .
C(13) C(18) H(24) 110.5 no . .
H(22) C(18) H(23) 109.5 no . .
H(22) C(18) H(24) 109.5 no . .
H(23) C(18) H(24) 109.5 no . .
C(14) C(19) H(25) 111.7 no . .
C(14) C(19) H(26) 108.1 no . .
C(14) C(19) H(27) 108.6 no . .
H(25) C(19) H(26) 109.5 no . .
H(25) C(19) H(27) 109.5 no . .
H(26) C(19) H(27) 109.5 no . .
C(15) C(20) H(28) 109.1 no . .
C(15) C(20) H(29) 109.6 no . .
C(15) C(20) H(30) 109.6 no . .
H(28) C(20) H(29) 109.5 no . .
H(28) C(20) H(30) 109.5 no . .
H(29) C(20) H(30) 109.5 no . .
C(21) C(22) H(31) 120.3 no . .
C(23) C(22) H(31) 120.2 no . .
C(22) C(23) H(32) 119.6 no . .
C(24) C(23) H(32) 120.7 no . .
C(23) C(24) H(33) 119.2 no . .
C(25) C(24) H(33) 119.3 no . .
C(24) C(25) H(34) 121.0 no . .
C(26) C(25) H(34) 120.9 no . .
C(21) C(26) H(35) 119.1 no . .
C(25) C(26) H(35) 119.1 no . .
C(27) C(28) H(36) 120.6 no . .
C(29) C(28) H(36) 120.5 no . .
C(28) C(29) H(37) 119.3 no . .
C(30) C(29) H(37) 119.1 no . .
C(29) C(30) H(38) 119.9 no . .
C(31) C(30) H(38) 120.0 no . .
C(30) C(31) H(39) 119.9 no . .
C(32) C(31) H(39) 120.3 no . .
C(27) C(32) H(40) 120.2 no . .
C(31) C(32) H(40) 119.9 no . .
C(33) C(34) H(41) 119.2 no . .
C(35) C(34) H(41) 119.4 no . .
C(34) C(35) H(42) 120.5 no . .
C(36) C(35) H(42) 120.8 no . .
C(35) C(36) H(43) 119.4 no . .
C(37) C(36) H(43) 120.1 no . .
C(36) C(37) H(44) 119.8 no . .
C(38) C(37) H(44) 119.7 no . .
C(33) C(38) H(45) 119.6 no . .
C(37) C(38) H(45) 120.6 no . .
C(39) C(40) H(46) 119.9 no . .
C(41) C(40) H(46) 119.5 no . .
C(40) C(41) H(47) 120.6 no . .
C(42) C(41) H(47) 120.0 no . .
C(41) C(42) H(48) 119.2 no . .
C(43) C(42) H(48) 119.5 no . .
C(42) C(43) H(49) 120.2 no . .
C(44) C(43) H(49) 120.9 no . .
C(39) C(44) H(50) 119.4 no . .
C(43) C(44) H(50) 118.7 no . .

loop_
_geom_bond_atom_site_label_1
_geom_bond_atom_site_label_2
_geom_bond_distance
_geom_bond_publ_flag
_geom_bond_site_symmetry_2
Ru(1) Ru(2) 2.8837(11) yes .
Ru(1) Cl(1) 2.381(2) yes .
Ru(1) Cl(2) 2.3896(19) yes .
Ru(1) P(1) 2.343(2) yes .
Ru(1) C(1) 2.249(7) yes .
Ru(1) C(2) 2.271(8) yes .
Ru(1) C(3) 2.246(10) yes .
Ru(1) C(4) 2.178(10) yes .
Ru(1) C(5) 2.229(9) yes .
Ru(2) Cl(1) 2.3861(18) yes .
Ru(2) Cl(2) 2.370(2) yes .
Ru(2) P(2) 2.358(2) yes .
Ru(2) C(11) 2.263(8) yes .
Ru(2) C(12) 2.246(8) yes .
Ru(2) C(13) 2.243(9) yes .
Ru(2) C(14) 2.199(11) yes .
Ru(2) C(15) 2.256(9) yes .
S(1) O(1) 1.473(8) yes .
S(1) O(2) 1.451(7) yes .
S(1) O(3) 1.468(6) yes .
S(1) C(45) 1.849(11) yes .
S(2) S(3) 1.029 yes .
S(2) O(4) 1.463 yes .
S(2) O(5) 1.712 yes .
S(2) O(6) 1.445 yes .
S(2) C(46) 1.713 yes .
S(3) O(4) 1.655 yes .
S(3) O(5) 1.458 yes .
S(3) O(6) 1.562 yes .
S(3) C(47) 1.728 yes .
P(1) P(2) 2.303(3) yes .
P(1) C(21) 1.822(8) yes .
P(1) C(27) 1.855(9) yes .
P(2) C(33) 1.841(7) yes .
P(2) C(39) 1.828(10) yes .
F(1) C(45) 1.351(14) yes .
F(2) C(45) 1.337(11) yes .
F(3) C(45) 1.357(11) yes .
F(4) C(46) 1.343 yes .
F(5) C(46) 1.259 yes .
F(7) C(47) 1.309 yes .
F(8) C(47) 1.353 yes .
F(9) C(47) 1.260 yes .
F(10) C(46) 1.493 yes .
O(7) C(49) 1.562 yes 3_566
O(7) C(50) 1.603 yes .
O(7) C(50) 0.576 yes 3_566
O(7) C(52) 1.208 yes .
O(7) C(52) 1.774 yes 3_566
C(1) C(2) 1.419(12) yes .
C(1) C(5) 1.419(13) yes .
C(1) C(6) 1.489(12) yes .
C(2) C(3) 1.419(13) yes .
C(2) C(7) 1.471(13) yes .
C(3) C(4) 1.465(12) yes .
C(3) C(8) 1.516(14) yes .
C(4) C(5) 1.454(12) yes .
C(4) C(9) 1.508(13) yes .
C(5) C(10) 1.527(13) yes .
C(11) C(12) 1.452(11) yes .
C(11) C(15) 1.448(15) yes .
C(11) C(16) 1.502(12) yes .
C(12) C(13) 1.385(13) yes .
C(12) C(17) 1.534(16) yes .
C(13) C(14) 1.449(15) yes .
C(13) C(18) 1.470(12) yes .
C(14) C(15) 1.443(11) yes .
C(14) C(19) 1.479(16) yes .
C(15) C(20) 1.501(14) yes .
C(21) C(22) 1.392(10) yes .
C(21) C(26) 1.409(12) yes .
C(22) C(23) 1.431(13) yes .
C(23) C(24) 1.366(13) yes .
C(24) C(25) 1.427(11) yes .
C(25) C(26) 1.378(13) yes .
C(27) C(28) 1.386(12) yes .
C(27) C(32) 1.419(11) yes .
C(28) C(29) 1.391(14) yes .
C(29) C(30) 1.352(12) yes .
C(30) C(31) 1.410(13) yes .
C(31) C(32) 1.363(13) yes .
C(33) C(34) 1.401(11) yes .
C(33) C(38) 1.395(11) yes .
C(34) C(35) 1.378(11) yes .
C(35) C(36) 1.388(13) yes .
C(36) C(37) 1.398(14) yes .
C(37) C(38) 1.373(11) yes .
C(39) C(40) 1.422(12) yes .
C(39) C(44) 1.378(10) yes .
C(40) C(41) 1.369(15) yes .
C(41) C(42) 1.397(11) yes .
C(42) C(43) 1.366(13) yes .
C(43) C(44) 1.386(15) yes .
C(49) C(50) 1.205 yes .
C(49) C(52) 0.728 yes 3_566
C(49) C(53) 0.491 yes 3_566
C(50) C(50) 1.526 yes 3_566
C(50) C(52) 0.684 yes 3_566
C(50) C(53) 1.621 yes 3_566
C(52) C(53) 1.213 yes .
C(6) H(1) 0.970 no .
C(6) H(2) 0.970 no .
C(6) H(3) 0.970 no .
C(7) H(4) 0.970 no .
C(7) H(5) 0.970 no .
C(7) H(6) 0.970 no .
C(8) H(7) 0.970 no .
C(8) H(8) 0.970 no .
C(8) H(9) 0.970 no .
C(9) H(10) 0.970 no .
C(9) H(11) 0.970 no .
C(9) H(12) 0.970 no .
C(10) H(13) 0.970 no .
C(10) H(14) 0.970 no .
C(10) H(15) 0.970 no .
C(16) H(16) 0.970 no .
C(16) H(17) 0.970 no .
C(16) H(18) 0.970 no .
C(17) H(19) 0.970 no .
C(17) H(20) 0.970 no .
C(17) H(21) 0.970 no .
C(18) H(22) 0.970 no .
C(18) H(23) 0.970 no .
C(18) H(24) 0.970 no .
C(19) H(25) 0.970 no .
C(19) H(26) 0.970 no .
C(19) H(27) 0.970 no .
C(20) H(28) 0.970 no .
C(20) H(29) 0.970 no .
C(20) H(30) 0.970 no .
C(22) H(31) 0.970 no .
C(23) H(32) 0.970 no .
C(24) H(33) 0.970 no .
C(25) H(34) 0.970 no .
C(26) H(35) 0.970 no .
C(28) H(36) 0.970 no .
C(29) H(37) 0.970 no .
C(30) H(38) 0.970 no .
C(31) H(39) 0.970 no .
C(32) H(40) 0.970 no .
C(34) H(41) 0.970 no .
C(35) H(42) 0.970 no .
C(36) H(43) 0.970 no .
C(37) H(44) 0.970 no .
C(38) H(45) 0.970 no .
C(40) H(46) 0.970 no .
C(41) H(47) 0.970 no .
C(42) H(48) 0.970 no .
C(43) H(49) 0.970 no .
C(44) H(50) 0.970 no .

loop_
_geom_contact_atom_site_label_1
_geom_contact_atom_site_label_2
_geom_contact_distance
_geom_contact_site_symmetry_2
S(1) C(4) 3.471(10) 4_555
F(1) C(16) 3.581(10) 2_656
F(1) C(29) 3.345(11) .
F(2) F(4) 3.226(5) 2_655
F(2) F(10) 3.106(6) 2_655
F(2) C(20) 3.445(14) 4_554
F(3) C(25) 3.528(12) .
F(3) C(26) 3.497(11) .
F(3) C(28) 3.320(11) .
F(3) C(29) 3.462(11) .
F(3) C(40) 3.397(10) 4_554
F(3) C(41) 3.230(9) 4_554
F(3) C(53) 3.475(6) 3_566
F(4) F(2) 3.226(5) 2_645
F(4) O(7) 3.350 4_654
F(4) C(19) 3.598(12) 3_656
F(4) C(20) 3.461(14) 3_656
F(4) C(49) 3.446 2_645
F(4) C(50) 3.533 2_645
F(4) C(53) 3.225 4_654
F(5) F(9) 3.217 4_554
F(5) C(24) 3.317(11) 4_654
F(7) C(8) 3.463(9) 2_655
F(7) C(31) 3.573(7) 4_554
F(8) C(7) 3.399(10) 2_655
F(8) C(23) 3.437(8) 1_655
F(8) C(24) 3.358(8) 1_655
F(9) F(5) 3.217 4_555
F(9) F(10) 3.367 4_555
F(9) C(12) 3.256(8) 3_656
F(9) C(13) 3.304(9) 3_656
F(9) C(17) 3.326(12) 3_656
F(9) C(18) 3.375(10) 3_656
F(10) F(2) 3.106(6) 2_645
F(10) F(9) 3.367 4_554
F(10) C(36) 3.526(8) 1_554
O(1) O(7) 3.413(6) 3_566
O(1) C(1) 3.188(13) 4_555
O(1) C(2) 3.442(12) 4_555
O(1) C(3) 3.585(11) 4_555
O(1) C(4) 3.514(10) 4_555
O(1) C(5) 3.202(12) 4_555
O(1) C(25) 3.340(11) .
O(2) C(9) 3.499(11) 4_555
O(2) C(10) 3.515(14) 4_555
O(2) C(16) 3.407(12) 2_656
O(2) C(26) 3.400(10) .
O(3) C(3) 3.266(14) 4_555
O(3) C(4) 3.244(13) 4_555
O(3) C(8) 3.344(14) 4_555
O(3) C(9) 3.332(12) 4_555
O(3) C(16) 3.497(12) 2_656
O(3) C(37) 3.251(13) 2_656
O(3) C(38) 3.465(12) 2_656
O(4) C(19) 3.581(11) 3_656
O(4) C(23) 3.279(7) 1_655
O(5) C(11) 3.215(10) 3_656
O(5) C(14) 3.470(9) 3_656
O(5) C(15) 3.012(8) 3_656
O(5) C(20) 3.271(11) 3_656
O(5) C(30) 3.375(8) 4_554
O(5) C(31) 3.571(8) 4_554
O(6) C(7) 3.286(9) 2_655
O(6) C(17) 3.541(9) 2_655
O(7) F(4) 3.350 4_455
O(7) O(1) 3.413(6) 3_566
C(1) O(1) 3.188(13) 4_554
C(2) O(1) 3.442(12) 4_554
C(3) O(1) 3.585(11) 4_554
C(3) O(3) 3.266(14) 4_554
C(4) S(1) 3.471(10) 4_554
C(4) O(1) 3.514(10) 4_554
C(4) O(3) 3.244(13) 4_554
C(5) O(1) 3.202(12) 4_554
C(7) F(8) 3.399(10) 2_645
C(7) O(6) 3.286(9) 2_645
C(8) F(7) 3.463(10) 2_645
C(8) O(3) 3.344(14) 4_554
C(9) O(2) 3.499(11) 4_554
C(9) O(3) 3.332(12) 4_554
C(10) O(2) 3.515(14) 4_554
C(11) O(5) 3.215(10) 3_656
C(12) F(9) 3.256(8) 3_656
C(13) F(9) 3.304(9) 3_656
C(14) O(5) 3.470(9) 3_656
C(15) O(5) 3.012(8) 3_656
C(16) F(1) 3.581(9) 2_646
C(16) O(2) 3.407(12) 2_646
C(16) O(3) 3.497(12) 2_646
C(17) F(9) 3.326(12) 3_656
C(17) O(6) 3.541(9) 2_645
C(18) F(9) 3.375(10) 3_656
C(19) F(4) 3.598(12) 3_656
C(19) O(4) 3.581(11) 3_656
C(20) F(2) 3.445(14) 4_555
C(20) F(4) 3.461(14) 3_656
C(20) O(5) 3.271(11) 3_656
C(23) F(8) 3.437(8) 1_455
C(23) O(4) 3.279(7) 1_455
C(23) C(42) 3.486(14) 4_554
C(24) F(5) 3.317(11) 4_455
C(24) F(8) 3.358(8) 1_455
C(25) F(3) 3.528(12) .
C(25) O(1) 3.340(11) .
C(26) F(3) 3.497(11) .
C(26) O(2) 3.400(10) .
C(28) F(3) 3.320(11) .
C(29) F(1) 3.345(11) .
C(29) F(3) 3.462(11) .
C(29) C(35) 3.559(15) 4_554
C(30) O(5) 3.375(8) 4_555
C(31) F(7) 3.573(7) 4_555
C(31) O(5) 3.571(8) 4_555
C(35) C(29) 3.559(15) 4_555
C(36) F(10) 3.526(8) 1_556
C(37) O(3) 3.251(13) 2_646
C(38) O(3) 3.465(12) 2_646
C(40) F(3) 3.397(10) 4_555
C(41) F(3) 3.230(9) 4_555
C(41) C(53) 3.474(10) 2_546
C(42) C(23) 3.486(14) 4_555
C(49) F(4) 3.446 2_655
C(50) F(4) 3.533 2_655
C(53) F(3) 3.475(6) 3_566
C(53) F(4) 3.225 4_455
C(53) C(41) 3.474(10) 2_556
Cl(1) H(27) 3.504 3_556
Cl(2) H(7) 3.130 3_656
Cl(2) H(11) 3.194 3_656
Cl(2) H(12) 3.595 3_656
S(1) H(11) 3.276 4_555
S(1) H(14) 3.431 4_555
S(1) H(18) 3.438 2_656
S(1) H(34) 3.446 .
S(1) H(35) 3.430 .
S(1) H(44) 3.522 2_656
S(2) H(29) 3.551 3_656
S(3) H(4) 3.399 2_655
S(3) H(32) 3.416 1_655
S(3) H(39) 3.399 4_554
F(1) H(17) 3.254 2_656
F(1) H(18) 3.045 2_656
F(1) H(28) 3.456 4_554
F(1) H(37) 2.725 .
F(1) H(44) 2.885 2_656
F(1) H(45) 3.585 2_656
F(2) H(28) 3.470 4_554
F(2) H(29) 2.866 4_554
F(2) H(30) 3.473 4_554
F(2) H(44) 2.738 2_656
F(3) H(30) 3.254 4_554
F(3) H(34) 3.421 .
F(3) H(35) 3.338 .
F(3) H(36) 2.760 .
F(3) H(37) 3.023 .
F(3) H(46) 2.929 4_554
F(3) H(47) 2.568 4_554
F(4) H(1) 3.564 1_655
F(4) H(2) 3.560 1_655
F(4) H(25) 3.082 3_656
F(4) H(26) 3.349 3_656
F(4) H(29) 2.529 3_656
F(5) H(23) 2.915 2_655
F(5) H(33) 2.745 4_654
F(5) H(49) 3.071 4_654
F(7) H(4) 3.151 2_655
F(7) H(8) 2.511 2_655
F(7) H(39) 2.648 4_554
F(7) H(43) 3.455 4_554
F(8) H(4) 3.040 2_655
F(8) H(5) 2.864 2_655
F(8) H(32) 2.854 1_655
F(8) H(33) 2.668 1_655
F(8) H(48) 3.309 4_654
F(9) H(19) 3.280 3_656
F(9) H(20) 2.945 3_656
F(9) H(23) 2.644 3_656
F(9) H(32) 3.243 1_655
F(9) H(33) 3.554 1_655
F(9) H(43) 3.454 4_554
F(10) H(19) 3.480 2_655
F(10) H(29) 3.055 3_656
F(10) H(38) 3.215 4_554
F(10) H(43) 2.698 1_554
F(10) H(44) 3.443 1_554
O(1) H(2) 3.124 4_555
O(1) H(14) 3.364 4_555
O(1) H(34) 2.510 .
O(1) H(35) 3.469 .
O(2) H(10) 3.326 4_555
O(2) H(11) 3.113 4_555
O(2) H(14) 2.691 4_555
O(2) H(16) 3.012 2_656
O(2) H(17) 3.392 2_656
O(2) H(18) 3.261 2_656
O(2) H(34) 3.523 .
O(2) H(35) 2.554 .
O(2) H(41) 3.061 .
O(2) H(42) 3.340 .
O(3) H(7) 3.183 4_555
O(3) H(8) 3.079 4_555
O(3) H(11) 2.628 4_555
O(3) H(16) 3.428 2_656
O(3) H(18) 2.757 2_656
O(3) H(44) 2.601 2_656
O(3) H(45) 3.048 2_656
O(4) H(3) 3.338 1_655
O(4) H(26) 2.847 3_656
O(4) H(32) 2.379 1_655
O(4) H(48) 2.990 4_654
O(5) H(17) 3.076 3_656
O(5) H(28) 3.448 3_656
O(5) H(29) 2.835 3_656
O(5) H(38) 2.664 4_554
O(5) H(39) 3.061 4_554
O(6) H(4) 2.389 2_655
O(6) H(6) 3.531 2_655
O(6) H(8) 3.566 2_655
O(6) H(9) 3.536 2_655
O(6) H(19) 2.593 2_655
O(6) H(23) 3.438 2_655
O(6) H(24) 3.371 2_655
O(6) H(39) 3.445 4_554
O(6) H(49) 3.336 4_654
O(7) H(33) 3.399 .
C(6) H(26) 3.092 3_556
C(7) H(49) 3.588 3_556
C(8) H(12) 3.215 3_656
C(8) H(39) 3.122 3_656
C(8) H(40) 3.405 3_656
C(9) H(7) 3.525 3_656
C(9) H(16) 3.357 3_656
C(9) H(21) 3.255 3_656
C(9) H(42) 3.204 4_554
C(10) H(35) 3.600 4_554
C(10) H(41) 2.989 4_554
C(16) H(11) 3.295 3_656
C(17) H(42) 3.355 2_646
C(17) H(43) 3.216 2_646
C(18) H(32) 3.470 3_556
C(18) H(49) 2.883 3_556
C(18) H(50) 3.492 3_556
C(19) H(1) 3.129 3_556
C(19) H(3) 3.416 3_556
C(21) H(47) 3.281 4_554
C(22) H(47) 3.278 4_554
C(22) H(48) 3.456 4_554
C(23) H(22) 3.368 3_556
C(23) H(23) 3.410 3_556
C(23) H(47) 3.201 4_554
C(23) H(48) 2.782 4_554
C(24) H(47) 3.102 4_554
C(24) H(48) 3.161 4_554
C(25) H(2) 3.548 4_555
C(25) H(47) 3.077 4_554
C(26) H(14) 3.438 4_555
C(26) H(47) 3.159 4_554
C(28) H(46) 3.493 4_554
C(28) H(47) 3.588 4_554
C(29) H(17) 3.382 2_656
C(29) H(46) 3.550 4_554
C(30) H(17) 2.934 2_656
C(30) H(43) 3.428 4_554
C(31) H(8) 3.261 3_656
C(31) H(9) 3.549 3_656
C(31) H(17) 3.547 2_656
C(32) H(7) 3.434 3_656
C(32) H(8) 3.562 3_656
C(34) H(14) 2.997 4_555
C(34) H(15) 3.517 4_555
C(35) H(10) 3.189 4_555
C(35) H(14) 3.486 4_555
C(35) H(16) 3.487 2_656
C(35) H(20) 3.132 2_656
C(35) H(37) 3.377 4_555
C(36) H(20) 3.010 2_656
C(36) H(37) 3.290 4_555
C(36) H(38) 3.295 4_555
C(37) H(37) 3.484 4_555
C(40) H(13) 3.313 4_555
C(40) H(15) 3.399 4_555
C(40) H(36) 3.330 4_555
C(41) H(13) 3.113 4_555
C(41) H(15) 3.447 4_555
C(41) H(36) 3.183 4_555
C(42) H(13) 3.315 4_555
C(42) H(32) 3.474 4_555
C(43) H(6) 3.391 3_556
C(43) H(22) 3.462 3_556
C(43) H(23) 3.553 3_556
C(43) H(24) 3.324 3_556
C(44) H(22) 3.438 3_556
C(45) H(37) 3.410 .
C(45) H(44) 3.128 2_656
C(46) H(29) 3.242 3_656
C(47) H(4) 3.336 2_655
C(47) H(8) 3.566 2_655
C(47) H(32) 3.249 1_655
C(47) H(39) 3.341 4_554
C(49) H(1) 3.209 2_555
C(49) H(5) 3.226 2_555
C(49) H(33) 3.219 .
C(49) H(34) 3.488 .
C(49) H(47) 3.473 4_554
C(50) H(2) 3.574 2_555
C(52) H(1) 3.399 4_555
C(52) H(2) 3.558 4_555
C(52) H(5) 3.312 4_555
C(52) H(33) 3.151 3_566
C(52) H(34) 3.517 3_566
C(53) H(1) 3.099 4_555
C(53) H(5) 3.256 4_555
C(53) H(25) 3.409 2_556
C(53) H(33) 3.444 3_566
C(53) H(47) 3.175 2_556
H(1) F(4) 3.564 1_455
H(1) C(19) 3.129 3_556
H(1) C(49) 3.209 2_545
H(1) C(52) 3.399 4_554
H(1) C(53) 3.099 4_554
H(1) H(25) 2.897 3_556
H(1) H(26) 2.705 3_556
H(1) H(27) 3.292 3_556
H(2) F(4) 3.560 1_455
H(2) O(1) 3.124 4_554
H(2) C(25) 3.548 4_554
H(2) C(50) 3.574 2_545
H(2) C(52) 3.558 4_554
H(2) H(34) 2.757 4_554
H(3) O(4) 3.338 1_455
H(3) C(19) 3.416 3_556
H(3) H(25) 3.564 3_556
H(3) H(26) 2.609 3_556
H(4) S(3) 3.399 2_645
H(4) F(7) 3.151 2_645
H(4) F(8) 3.040 2_645
H(4) O(6) 2.389 2_645
H(4) C(47) 3.336 2_645
H(4) H(49) 3.485 3_556
H(5) F(8) 2.864 2_645
H(5) C(49) 3.226 2_545
H(5) C(52) 3.312 4_554
H(5) C(53) 3.256 4_554
H(5) H(48) 3.291 3_556
H(6) O(6) 3.531 2_645
H(6) C(43) 3.391 3_556
H(6) H(27) 3.551 3_556
H(6) H(49) 3.022 3_556
H(7) Cl(2) 3.130 3_656
H(7) O(3) 3.183 4_554
H(7) C(9) 3.525 3_656
H(7) C(32) 3.434 3_656
H(7) H(12) 2.589 3_656
H(7) H(39) 3.285 3_656
H(7) H(40) 2.885 3_656
H(8) F(7) 2.511 2_645
H(8) O(3) 3.079 4_554
H(8) O(6) 3.566 2_645
H(8) C(31) 3.261 3_656
H(8) C(32) 3.562 3_656
H(8) C(47) 3.566 2_645
H(8) H(39) 2.545 3_656
H(8) H(40) 3.145 3_656
H(9) O(6) 3.536 2_645
H(9) C(31) 3.549 3_656
H(9) H(12) 2.973 3_656
H(9) H(39) 3.062 3_656
H(10) O(2) 3.326 4_554
H(10) C(35) 3.189 4_554
H(10) H(16) 3.221 3_656
H(10) H(21) 3.168 3_656
H(10) H(41) 3.575 4_554
H(10) H(42) 2.359 4_554
H(11) Cl(2) 3.194 3_656
H(11) S(1) 3.276 4_554
H(11) O(2) 3.113 4_554
H(11) O(3) 2.628 4_554
H(11) C(16) 3.295 3_656
H(11) H(16) 2.645 3_656
H(11) H(18) 3.099 3_656
H(11) H(21) 2.949 3_656
H(11) H(42) 3.266 4_554
H(12) Cl(2) 3.595 3_656
H(12) C(8) 3.215 3_656
H(12) H(7) 2.589 3_656
H(12) H(9) 2.973 3_656
H(12) H(21) 3.102 3_656
H(13) C(40) 3.313 4_554
H(13) C(41) 3.113 4_554
H(13) C(42) 3.315 4_554
H(13) H(34) 3.479 4_554
H(13) H(41) 3.377 4_554
H(13) H(47) 3.403 4_554
H(14) S(1) 3.431 4_554
H(14) O(1) 3.364 4_554
H(14) O(2) 2.691 4_554
H(14) C(26) 3.438 4_554
H(14) C(34) 2.997 4_554
H(14) C(35) 3.486 4_554
H(14) H(34) 3.388 4_554
H(14) H(35) 2.761 4_554
H(14) H(41) 2.200 4_554
H(14) H(42) 3.205 4_554
H(15) C(34) 3.517 4_554
H(15) C(40) 3.399 4_554
H(15) C(41) 3.447 4_554
H(15) H(41) 3.046 4_554
H(15) H(42) 3.533 4_554
H(15) H(46) 3.300 4_554
H(15) H(47) 3.451 4_554
H(16) O(2) 3.012 2_646
H(16) O(3) 3.428 2_646
H(16) C(9) 3.357 3_656
H(16) C(35) 3.487 2_646
H(16) H(10) 3.221 3_656
H(16) H(11) 2.645 3_656
H(16) H(42) 2.715 2_646
H(17) F(1) 3.254 2_646
H(17) O(2) 3.392 2_646
H(17) O(5) 3.076 3_656
H(17) C(29) 3.382 2_646
H(17) C(30) 2.934 2_646
H(17) C(31) 3.547 2_646
H(17) H(37) 3.481 2_646
H(17) H(38) 2.707 2_646
H(18) S(1) 3.438 2_646
H(18) F(1) 3.045 2_646
H(18) O(2) 3.261 2_646
H(18) O(3) 2.757 2_646
H(18) H(11) 3.099 3_656
H(19) F(9) 3.280 3_656
H(19) F(10) 3.480 2_645
H(19) O(6) 2.593 2_645
H(19) H(43) 3.344 2_646
H(20) F(9) 2.945 3_656
H(20) C(35) 3.132 2_646
H(20) C(36) 3.010 2_646
H(20) H(42) 2.636 2_646
H(20) H(43) 2.359 2_646
H(21) C(9) 3.255 3_656
H(21) H(10) 3.168 3_656
H(21) H(11) 2.949 3_656
H(21) H(12) 3.102 3_656
H(21) H(42) 3.214 2_646
H(22) C(23) 3.368 3_556
H(22) C(43) 3.462 3_556
H(22) C(44) 3.438 3_556
H(22) H(31) 3.540 3_556
H(22) H(32) 3.091 3_556
H(22) H(49) 2.897 3_556
H(22) H(50) 2.813 3_556
H(23) F(5) 2.915 2_645
H(23) F(9) 2.644 3_656
H(23) O(6) 3.438 2_645
H(23) C(23) 3.410 3_556
H(23) C(43) 3.553 3_556
H(23) H(32) 3.039 3_556
H(23) H(49) 2.687 3_556
H(23) H(50) 3.562 3_556
H(24) O(6) 3.371 2_645
H(24) C(43) 3.324 3_556
H(24) H(49) 2.579 3_556
H(25) F(4) 3.082 3_656
H(25) C(53) 3.409 2_546
H(25) H(1) 2.897 3_556
H(25) H(3) 3.564 3_556
H(26) F(4) 3.349 3_656
H(26) O(4) 2.847 3_656
H(26) C(6) 3.092 3_556
H(26) H(1) 2.705 3_556
H(26) H(3) 2.609 3_556
H(26) H(31) 3.167 3_556
H(26) H(32) 3.242 3_556
H(27) Cl(1) 3.504 3_556
H(27) H(1) 3.292 3_556
H(27) H(6) 3.551 3_556
H(28) F(1) 3.456 4_555
H(28) F(2) 3.470 4_555
H(28) O(5) 3.448 3_656
H(29) S(2) 3.551 3_656
H(29) F(2) 2.866 4_555
H(29) F(4) 2.529 3_656
H(29) F(10) 3.055 3_656
H(29) O(5) 2.835 3_656
H(29) C(46) 3.242 3_656
H(30) F(2) 3.473 4_555
H(30) F(3) 3.254 4_555
H(31) H(22) 3.540 3_556
H(31) H(26) 3.167 3_556
H(32) S(3) 3.416 1_455
H(32) F(8) 2.854 1_455
H(32) F(9) 3.243 1_455
H(32) O(4) 2.379 1_455
H(32) C(18) 3.470 3_556
H(32) C(42) 3.474 4_554
H(32) C(47) 3.249 1_455
H(32) H(22) 3.091 3_556
H(32) H(23) 3.039 3_556
H(32) H(26) 3.242 3_556
H(32) H(48) 2.634 4_554
H(33) F(5) 2.745 4_455
H(33) F(8) 2.668 1_455
H(33) F(9) 3.554 1_455
H(33) O(7) 3.399 .
H(33) C(49) 3.219 .
H(33) C(52) 3.151 3_566
H(33) C(53) 3.444 3_566
H(33) H(48) 3.285 4_554
H(34) S(1) 3.446 .
H(34) F(3) 3.421 .
H(34) O(1) 2.510 .
H(34) O(2) 3.523 .
H(34) C(49) 3.488 .
H(34) C(52) 3.517 3_566
H(34) H(2) 2.757 4_555
H(34) H(13) 3.479 4_555
H(34) H(14) 3.388 4_555
H(34) H(47) 3.562 4_554
H(35) S(1) 3.430 .
H(35) F(3) 3.338 .
H(35) O(1) 3.469 .
H(35) O(2) 2.554 .
H(35) C(10) 3.600 4_555
H(35) H(14) 2.761 4_555
H(36) F(3) 2.760 .
H(36) C(40) 3.330 4_554
H(36) C(41) 3.183 4_554
H(36) H(46) 2.873 4_554
H(36) H(47) 2.626 4_554
H(37) F(1) 2.725 .
H(37) F(3) 3.023 .
H(37) C(35) 3.377 4_554
H(37) C(36) 3.290 4_554
H(37) C(37) 3.484 4_554
H(37) C(45) 3.410 .
H(37) H(17) 3.481 2_656
H(37) H(46) 2.975 4_554
H(38) F(10) 3.215 4_555
H(38) O(5) 2.664 4_555
H(38) C(36) 3.295 4_554
H(38) H(17) 2.707 2_656
H(38) H(43) 2.948 4_554
H(39) S(3) 3.399 4_555
H(39) F(7) 2.648 4_555
H(39) O(5) 3.061 4_555
H(39) O(6) 3.445 4_555
H(39) C(8) 3.122 3_656
H(39) C(47) 3.341 4_555
H(39) H(7) 3.285 3_656
H(39) H(8) 2.545 3_656
H(39) H(9) 3.062 3_656
H(40) C(8) 3.405 3_656
H(40) H(7) 2.885 3_656
H(40) H(8) 3.145 3_656
H(41) O(2) 3.061 .
H(41) C(10) 2.989 4_555
H(41) H(10) 3.575 4_555
H(41) H(13) 3.377 4_555
H(41) H(14) 2.200 4_555
H(41) H(15) 3.046 4_555
H(42) O(2) 3.340 .
H(42) C(9) 3.204 4_555
H(42) C(17) 3.355 2_656
H(42) H(10) 2.359 4_555
H(42) H(11) 3.266 4_555
H(42) H(14) 3.205 4_555
H(42) H(15) 3.533 4_555
H(42) H(16) 2.715 2_656
H(42) H(20) 2.636 2_656
H(42) H(21) 3.214 2_656
H(43) F(7) 3.455 4_555
H(43) F(9) 3.454 4_555
H(43) F(10) 2.698 1_556
H(43) C(17) 3.216 2_656
H(43) C(30) 3.428 4_555
H(43) H(19) 3.344 2_656
H(43) H(20) 2.359 2_656
H(43) H(38) 2.948 4_555
H(44) S(1) 3.522 2_646
H(44) F(1) 2.885 2_646
H(44) F(2) 2.738 2_646
H(44) F(10) 3.443 1_556
H(44) O(3) 2.601 2_646
H(44) C(45) 3.128 2_646
H(45) F(1) 3.585 2_646
H(45) O(3) 3.048 2_646
H(46) F(3) 2.929 4_555
H(46) C(28) 3.493 4_555
H(46) C(29) 3.550 4_555
H(46) H(15) 3.300 4_555
H(46) H(36) 2.873 4_555
H(46) H(37) 2.975 4_555
H(47) F(3) 2.568 4_555
H(47) C(21) 3.281 4_555
H(47) C(22) 3.278 4_555
H(47) C(23) 3.201 4_555
H(47) C(24) 3.102 4_555
H(47) C(25) 3.077 4_555
H(47) C(26) 3.159 4_555
H(47) C(28) 3.588 4_555
H(47) C(49) 3.473 4_555
H(47) C(53) 3.175 2_546
H(47) H(13) 3.403 4_555
H(47) H(15) 3.451 4_555
H(47) H(34) 3.562 4_555
H(47) H(36) 2.626 4_555
H(48) F(8) 3.309 4_455
H(48) O(4) 2.990 4_455
H(48) C(22) 3.456 4_555
H(48) C(23) 2.782 4_555
H(48) C(24) 3.161 4_555
H(48) H(5) 3.291 3_556
H(48) H(32) 2.634 4_555
H(48) H(33) 3.285 4_555
H(49) F(5) 3.071 4_455
H(49) O(6) 3.336 4_455
H(49) C(7) 3.588 3_556
H(49) C(18) 2.883 3_556
H(49) H(4) 3.485 3_556
H(49) H(6) 3.022 3_556
H(49) H(22) 2.897 3_556
H(49) H(23) 2.687 3_556
H(49) H(24) 2.579 3_556
H(50) C(18) 3.492 3_556
H(50) H(22) 2.813 3_556
H(50) H(23) 3.562 3_556
Ru(1) Ru(2) 2.8837(11) .

loop_
_geom_torsion_atom_site_label_1
_geom_torsion_atom_site_label_2
_geom_torsion_atom_site_label_3
_geom_torsion_atom_site_label_4
_geom_torsion
_geom_torsion_site_symmetry_1
_geom_torsion_site_symmetry_3
_geom_torsion_site_symmetry_4
Cl(1) Ru(1) Ru(2) Cl(2) -174.25(9) . . .
Cl(1) Ru(1) Ru(2) P(2) -87.67(8) . . .
Cl(1) Ru(1) Ru(2) C(11) 144.7(3) . . .
Cl(1) Ru(1) Ru(2) C(12) 107.3(2) . . .
Cl(1) Ru(1) Ru(2) C(13) 67.1(3) . . .
Cl(1) Ru(1) Ru(2) C(14) 30.4(4) . . .
Cl(1) Ru(1) Ru(2) C(15) 141(3) . . .
Cl(2) Ru(1) Ru(2) Cl(1) 174.25(9) . . .
Cl(2) Ru(1) Ru(2) P(2) 86.58(8) . . .
Cl(2) Ru(1) Ru(2) C(11) -41.0(3) . . .
Cl(2) Ru(1) Ru(2) C(12) -78.5(2) . . .
Cl(2) Ru(1) Ru(2) C(13) -118.6(3) . . .
Cl(2) Ru(1) Ru(2) C(14) -155.3(4) . . .
Cl(2) Ru(1) Ru(2) C(15) -45(3) . . .
Ru(2) Ru(1) P(1) P(2) 0.45(8) . . .
Ru(2) Ru(1) P(1) C(21) -112.2(3) . . .
Ru(2) Ru(1) P(1) C(27) 119.5(2) . . .
P(1) Ru(1) Ru(2) Cl(1) 87.23(8) . . .
P(1) Ru(1) Ru(2) Cl(2) -87.01(8) . . .
P(1) Ru(1) Ru(2) P(2) -0.44(8) . . .
P(1) Ru(1) Ru(2) C(11) -128.0(3) . . .
P(1) Ru(1) Ru(2) C(12) -165.5(2) . . .
P(1) Ru(1) Ru(2) C(13) 154.4(3) . . .
P(1) Ru(1) Ru(2) C(14) 117.7(4) . . .
P(1) Ru(1) Ru(2) C(15) -132(3) . . .
Ru(2) Ru(1) C(1) C(2) -61.9(7) . . .
Ru(2) Ru(1) C(1) C(5) 178.9(4) . . .
Ru(2) Ru(1) C(1) C(6) 60.5(10) . . .
C(1) Ru(1) Ru(2) Cl(1) -40.8(4) . . .
C(1) Ru(1) Ru(2) Cl(2) 145.0(4) . . .
C(1) Ru(1) Ru(2) P(2) -128.4(4) . . .
C(1) Ru(1) Ru(2) C(11) 104.0(5) . . .
C(1) Ru(1) Ru(2) C(12) 66.5(4) . . .
C(1) Ru(1) Ru(2) C(13) 26.4(5) . . .
C(1) Ru(1) Ru(2) C(14) -10.3(6) . . .
C(1) Ru(1) Ru(2) C(15) 100(4) . . .
Ru(2) Ru(1) C(2) C(1) 142.1(5) . . .
Ru(2) Ru(1) C(2) C(3) -100.6(5) . . .
Ru(2) Ru(1) C(2) C(7) 22.9(8) . . .
C(2) Ru(1) Ru(2) Cl(1) -77.0(2) . . .
C(2) Ru(1) Ru(2) Cl(2) 108.8(2) . . .
C(2) Ru(1) Ru(2) P(2) -164.6(2) . . .
C(2) Ru(1) Ru(2) C(11) 67.7(4) . . .
C(2) Ru(1) Ru(2) C(12) 30.3(3) . . .
C(2) Ru(1) Ru(2) C(13) -9.9(4) . . .
C(2) Ru(1) Ru(2) C(14) -46.6(5) . . .
C(2) Ru(1) Ru(2) C(15) 64(4) . . .
Ru(2) Ru(1) C(3) C(2) 99.1(4) . . .
Ru(2) Ru(1) C(3) C(4) -141.6(3) . . .
Ru(2) Ru(1) C(3) C(8) -25.3(9) . . .
C(3) Ru(1) Ru(2) Cl(1) -118.4(2) . . .
C(3) Ru(1) Ru(2) Cl(2) 67.3(2) . . .
C(3) Ru(1) Ru(2) P(2) 153.9(2) . . .
C(3) Ru(1) Ru(2) C(11) 26.3(4) . . .
C(3) Ru(1) Ru(2) C(12) -11.1(3) . . .
C(3) Ru(1) Ru(2) C(13) -51.3(4) . . .
C(3) Ru(1) Ru(2) C(14) -88.0(5) . . .
C(3) Ru(1) Ru(2) C(15) 23(4) . . .
Ru(2) Ru(1) C(4) C(3) 65.4(5) . . .
Ru(2) Ru(1) C(4) C(5) 178.6(3) . . .
Ru(2) Ru(1) C(4) C(9) -58.2(9) . . .
C(4) Ru(1) Ru(2) Cl(1) -158.3(3) . . .
C(4) Ru(1) Ru(2) Cl(2) 27.5(3) . . .
C(4) Ru(1) Ru(2) P(2) 114.1(3) . . .
C(4) Ru(1) Ru(2) C(11) -13.5(4) . . .
C(4) Ru(1) Ru(2) C(12) -51.0(4) . . .
C(4) Ru(1) Ru(2) C(13) -91.1(4) . . .
C(4) Ru(1) Ru(2) C(14) -127.8(5) . . .
C(4) Ru(1) Ru(2) C(15) -17(4) . . .
Ru(2) Ru(1) C(5) C(1) -28(10) . . .
Ru(2) Ru(1) C(5) C(4) -145(9) . . .
Ru(2) Ru(1) C(5) C(10) 95(9) . . .
C(5) Ru(1) Ru(2) Cl(1) -14(9) . . .
C(5) Ru(1) Ru(2) Cl(2) 172(9) . . .
C(5) Ru(1) Ru(2) P(2) -102(9) . . .
C(5) Ru(1) Ru(2) C(11) 131(9) . . .
C(5) Ru(1) Ru(2) C(12) 93(9) . . .
C(5) Ru(1) Ru(2) C(13) 53(9) . . .
C(5) Ru(1) Ru(2) C(14) 16(9) . . .
C(5) Ru(1) Ru(2) C(15) 127(10) . . .
Cl(1) Ru(1) Cl(2) Ru(2) 4.75(7) . . .
Cl(2) Ru(1) Cl(1) Ru(2) -4.72(7) . . .
Cl(1) Ru(1) P(1) P(2) 53.68(10) . . .
Cl(1) Ru(1) P(1) C(21) -59.0(3) . . .
Cl(1) Ru(1) P(1) C(27) 172.7(2) . . .
P(1) Ru(1) Cl(1) Ru(2) -86.19(6) . . .
Cl(1) Ru(1) C(1) C(2) -93.4(5) . . .
Cl(1) Ru(1) C(1) C(5) 147.3(5) . . .
Cl(1) Ru(1) C(1) C(6) 29.0(9) . . .
C(1) Ru(1) Cl(1) Ru(2) 156.0(2) . . .
Cl(1) Ru(1) C(2) C(1) 90.7(5) . . .
Cl(1) Ru(1) C(2) C(3) -152.1(4) . . .
Cl(1) Ru(1) C(2) C(7) -28.5(7) . . .
C(2) Ru(1) Cl(1) Ru(2) 119.2(2) . . .
Cl(1) Ru(1) C(3) C(2) 36.2(6) . . .
Cl(1) Ru(1) C(3) C(4) 155.5(3) . . .
Cl(1) Ru(1) C(3) C(8) -88.2(8) . . .
C(3) Ru(1) Cl(1) Ru(2) 98.4(2) . . .
Cl(1) Ru(1) C(4) C(3) -61.7(8) . . .
Cl(1) Ru(1) C(4) C(5) 51.5(8) . . .
Cl(1) Ru(1) C(4) C(9) 174.7(5) . . .
C(4) Ru(1) Cl(1) Ru(2) 142.7(6) . . .
Cl(1) Ru(1) C(5) C(1) -41.4(6) . . .
Cl(1) Ru(1) C(5) C(4) -159.1(3) . . .
Cl(1) Ru(1) C(5) C(10) 81.7(8) . . .
C(5) Ru(1) Cl(1) Ru(2) 179.6(2) . . .
Cl(2) Ru(1) P(1) P(2) -52.35(10) . . .
Cl(2) Ru(1) P(1) C(21) -165.0(4) . . .
Cl(2) Ru(1) P(1) C(27) 66.7(2) . . .
P(1) Ru(1) Cl(2) Ru(2) 86.37(8) . . .
Cl(2) Ru(1) C(1) C(2) 44.3(8) . . .
Cl(2) Ru(1) C(1) C(5) -75.0(7) . . .
Cl(2) Ru(1) C(1) C(6) 166.7(6) . . .
C(1) Ru(1) Cl(2) Ru(2) -131.3(5) . . .
Cl(2) Ru(1) C(2) C(1) -157.5(5) . . .
Cl(2) Ru(1) C(2) C(3) -40.3(5) . . .
Cl(2) Ru(1) C(2) C(7) 83.3(8) . . .
C(2) Ru(1) Cl(2) Ru(2) -102.5(3) . . .
Cl(2) Ru(1) C(3) C(2) 146.1(4) . . .
Cl(2) Ru(1) C(3) C(4) -94.6(4) . . .
Cl(2) Ru(1) C(3) C(8) 21.7(8) . . .
C(3) Ru(1) Cl(2) Ru(2) -125.2(2) . . .
Cl(2) Ru(1) C(4) C(3) 86.9(4) . . .
Cl(2) Ru(1) C(4) C(5) -159.9(4) . . .
Cl(2) Ru(1) C(4) C(9) -36.7(7) . . .
C(4) Ru(1) Cl(2) Ru(2) -163.7(2) . . .
Cl(2) Ru(1) C(5) C(1) 143.9(4) . . .
Cl(2) Ru(1) C(5) C(4) 26.2(5) . . .
Cl(2) Ru(1) C(5) C(10) -93.0(8) . . .
C(5) Ru(1) Cl(2) Ru(2) -179.7(3) . . .
P(1) Ru(1) C(1) C(2) -179.3(5) . . .
P(1) Ru(1) C(1) C(5) 61.5(6) . . .
P(1) Ru(1) C(1) C(6) -56.9(9) . . .
C(1) Ru(1) P(1) P(2) 146.8(3) . . .
C(1) Ru(1) P(1) C(21) 34.2(5) . . .
C(1) Ru(1) P(1) C(27) -94.1(4) . . .
P(1) Ru(1) C(2) C(1) 1.4(10) . . .
P(1) Ru(1) C(2) C(3) 118.7(6) . . .
P(1) Ru(1) C(2) C(7) -117.8(7) . . .
C(2) Ru(1) P(1) P(2) 145.9(6) . . .
C(2) Ru(1) P(1) C(21) 33.2(7) . . .
C(2) Ru(1) P(1) C(27) -95.1(7) . . .
P(1) Ru(1) C(3) C(2) -135.1(4) . . .
P(1) Ru(1) C(3) C(4) -15.7(6) . . .
P(1) Ru(1) C(3) C(8) 100.5(9) . . .
C(3) Ru(1) P(1) P(2) -133.2(4) . . .
C(3) Ru(1) P(1) C(21) 114.1(5) . . .
C(3) Ru(1) P(1) C(27) -14.2(5) . . .
P(1) Ru(1) C(4) C(3) 171.2(3) . . .
P(1) Ru(1) C(4) C(5) -75.6(4) . . .
P(1) Ru(1) C(4) C(9) 47.6(7) . . .
C(4) Ru(1) P(1) P(2) -143.6(2) . . .
C(4) Ru(1) P(1) C(21) 103.7(4) . . .
C(4) Ru(1) P(1) C(27) -24.5(3) . . .
P(1) Ru(1) C(5) C(1) -128.7(5) . . .
P(1) Ru(1) C(5) C(4) 113.6(4) . . .
P(1) Ru(1) C(5) C(10) -5.6(8) . . .
C(5) Ru(1) P(1) P(2) 179.0(2) . . .
C(5) Ru(1) P(1) C(21) 66.3(4) . . .
C(5) Ru(1) P(1) C(27) -62.0(3) . . .
C(1) Ru(1) C(2) C(3) 117.3(8) . . .
C(1) Ru(1) C(2) C(7) -119.2(10) . . .
C(2) Ru(1) C(1) C(5) -119.2(8) . . .
C(2) Ru(1) C(1) C(6) 122.4(11) . . .
C(1) Ru(1) C(3) C(2) -37.2(5) . . .
C(1) Ru(1) C(3) C(4) 82.1(5) . . .
C(1) Ru(1) C(3) C(8) -161.6(10) . . .
C(3) Ru(1) C(1) C(2) 37.2(5) . . .
C(3) Ru(1) C(1) C(5) -82.0(6) . . .
C(3) Ru(1) C(1) C(6) 159.6(10) . . .
C(1) Ru(1) C(4) C(3) -76.6(4) . . .
C(1) Ru(1) C(4) C(5) 36.6(4) . . .
C(1) Ru(1) C(4) C(9) 159.8(8) . . .
C(4) Ru(1) C(1) C(2) 81.1(6) . . .
C(4) Ru(1) C(1) C(5) -38.1(5) . . .
C(4) Ru(1) C(1) C(6) -156.5(10) . . .
C(1) Ru(1) C(5) C(4) -117.7(7) . . .
C(1) Ru(1) C(5) C(10) 123.1(10) . . .
C(5) Ru(1) C(1) C(2) 119.2(8) . . .
C(5) Ru(1) C(1) C(6) -118.4(11) . . .
C(2) Ru(1) C(3) C(4) 119.3(6) . . .
C(2) Ru(1) C(3) C(8) -124.4(11) . . .
C(3) Ru(1) C(2) C(1) -117.3(8) . . .
C(3) Ru(1) C(2) C(7) 123.5(9) . . .
C(2) Ru(1) C(4) C(3) -35.5(4) . . .
C(2) Ru(1) C(4) C(5) 77.7(5) . . .
C(2) Ru(1) C(4) C(9) -159.1(8) . . .
C(4) Ru(1) C(2) C(1) -79.8(6) . . .
C(4) Ru(1) C(2) C(3) 37.4(5) . . .
C(4) Ru(1) C(2) C(7) 161.0(8) . . .
C(2) Ru(1) C(5) C(1) 36.0(5) . . .
C(2) Ru(1) C(5) C(4) -81.7(5) . . .
C(2) Ru(1) C(5) C(10) 159.1(9) . . .
C(5) Ru(1) C(2) C(1) -36.4(5) . . .
C(5) Ru(1) C(2) C(3) 80.9(5) . . .
C(5) Ru(1) C(2) C(7) -155.6(9) . . .
C(3) Ru(1) C(4) C(5) 113.2(6) . . .
C(3) Ru(1) C(4) C(9) -123.6(9) . . .
C(4) Ru(1) C(3) C(2) -119.3(6) . . .
C(4) Ru(1) C(3) C(8) 116.3(10) . . .
C(3) Ru(1) C(5) C(1) 77.5(5) . . .
C(3) Ru(1) C(5) C(4) -40.2(4) . . .
C(3) Ru(1) C(5) C(10) -159.4(9) . . .
C(5) Ru(1) C(3) C(2) -79.2(5) . . .
C(5) Ru(1) C(3) C(4) 40.1(4) . . .
C(5) Ru(1) C(3) C(8) 156.3(9) . . .
C(4) Ru(1) C(5) C(1) 117.7(7) . . .
C(4) Ru(1) C(5) C(10) -119.2(9) . . .
C(5) Ru(1) C(4) C(3) -113.2(6) . . .
C(5) Ru(1) C(4) C(9) 123.2(9) . . .
Ru(1) Ru(2) P(2) P(1) 0.44(8) . . .
Ru(1) Ru(2) P(2) C(33) -111.5(4) . . .
Ru(1) Ru(2) P(2) C(39) 119.3(2) . . .
Ru(1) Ru(2) C(11) C(12) -64.1(6) . . .
Ru(1) Ru(2) C(11) C(15) -179.7(3) . . .
Ru(1) Ru(2) C(11) C(16) 58.5(10) . . .
Ru(1) Ru(2) C(12) C(11) 139.7(5) . . .
Ru(1) Ru(2) C(12) C(13) -100.8(5) . . .
Ru(1) Ru(2) C(12) C(17) 25.4(7) . . .
Ru(1) Ru(2) C(13) C(12) 97.4(5) . . .
Ru(1) Ru(2) C(13) C(14) -144.7(4) . . .
Ru(1) Ru(2) C(13) C(18) -24.7(10) . . .
Ru(1) Ru(2) C(14) C(13) 60.0(6) . . .
Ru(1) Ru(2) C(14) C(15) 175.3(4) . . .
Ru(1) Ru(2) C(14) C(19) -65.0(9) . . .
Ru(1) Ru(2) C(15) C(11) 4(4) . . .
Ru(1) Ru(2) C(15) C(14) -114(3) . . .
Ru(1) Ru(2) C(15) C(20) 125(3) . . .
Cl(1) Ru(2) Cl(2) Ru(1) -4.75(7) . . .
Cl(2) Ru(2) Cl(1) Ru(1) 4.77(7) . . .
Cl(1) Ru(2) P(2) P(1) -52.65(10) . . .
Cl(1) Ru(2) P(2) C(33) -164.6(4) . . .
Cl(1) Ru(2) P(2) C(39) 66.2(2) . . .
P(2) Ru(2) Cl(1) Ru(1) 85.55(8) . . .
Cl(1) Ru(2) C(11) C(12) 38.3(9) . . .
Cl(1) Ru(2) C(11) C(15) -77.2(7) . . .
Cl(1) Ru(2) C(11) C(16) 161.0(6) . . .
C(11) Ru(2) Cl(1) Ru(1) -127.2(6) . . .
Cl(1) Ru(2) C(12) C(11) -160.7(5) . . .
Cl(1) Ru(2) C(12) C(13) -41.2(6) . . .
Cl(1) Ru(2) C(12) C(17) 85.0(7) . . .
C(12) Ru(2) Cl(1) Ru(1) -101.8(3) . . .
Cl(1) Ru(2) C(13) C(12) 144.6(5) . . .
Cl(1) Ru(2) C(13) C(14) -97.6(4) . . .
Cl(1) Ru(2) C(13) C(18) 22.4(9) . . .
C(13) Ru(2) Cl(1) Ru(1) -124.6(2) . . .
Cl(1) Ru(2) C(14) C(13) 83.9(4) . . .
Cl(1) Ru(2) C(14) C(15) -160.9(5) . . .
Cl(1) Ru(2) C(14) C(19) -41.1(7) . . .
C(14) Ru(2) Cl(1) Ru(1) -162.4(2) . . .
Cl(1) Ru(2) C(15) C(11) 143.4(3) . . .
Cl(1) Ru(2) C(15) C(14) 25.1(6) . . .
Cl(1) Ru(2) C(15) C(20) -95.8(9) . . .
C(15) Ru(2) Cl(1) Ru(1) -177.5(2) . . .
Cl(2) Ru(2) P(2) P(1) 53.92(10) . . .
Cl(2) Ru(2) P(2) C(33) -58.0(4) . . .
Cl(2) Ru(2) P(2) C(39) 172.8(2) . . .
P(2) Ru(2) Cl(2) Ru(1) -86.16(6) . . .
Cl(2) Ru(2) C(11) C(12) -95.8(5) . . .
Cl(2) Ru(2) C(11) C(15) 148.6(4) . . .
Cl(2) Ru(2) C(11) C(16) 26.8(9) . . .
C(11) Ru(2) Cl(2) Ru(1) 154.7(2) . . .
Cl(2) Ru(2) C(12) C(11) 87.7(5) . . .
Cl(2) Ru(2) C(12) C(13) -152.8(5) . . .
Cl(2) Ru(2) C(12) C(17) -26.6(6) . . .
C(12) Ru(2) Cl(2) Ru(1) 117.1(2) . . .
Cl(2) Ru(2) C(13) C(12) 35.0(6) . . .
Cl(2) Ru(2) C(13) C(14) 152.9(4) . . .
Cl(2) Ru(2) C(13) C(18) -87.2(9) . . .
C(13) Ru(2) Cl(2) Ru(1) 97.3(2) . . .
Cl(2) Ru(2) C(14) C(13) -63.8(7) . . .
Cl(2) Ru(2) C(14) C(15) 51.4(9) . . .
Cl(2) Ru(2) C(14) C(19) 171.2(5) . . .
C(14) Ru(2) Cl(2) Ru(1) 141.7(6) . . .
Cl(2) Ru(2) C(15) C(11) -39.2(5) . . .
Cl(2) Ru(2) C(15) C(14) -157.5(4) . . .
Cl(2) Ru(2) C(15) C(20) 81.6(9) . . .
C(15) Ru(2) Cl(2) Ru(1) 177.4(2) . . .
P(2) Ru(2) C(11) C(12) -179.8(4) . . .
P(2) Ru(2) C(11) C(15) 64.6(5) . . .
P(2) Ru(2) C(11) C(16) -57.2(10) . . .
C(11) Ru(2) P(2) P(1) 144.3(3) . . .
C(11) Ru(2) P(2) C(33) 32.4(5) . . .
C(11) Ru(2) P(2) C(39) -96.8(4) . . .
P(2) Ru(2) C(12) C(11) 0.4(10) . . .
P(2) Ru(2) C(12) C(13) 119.9(6) . . .
P(2) Ru(2) C(12) C(17) -113.9(7) . . .
C(12) Ru(2) P(2) P(1) 144.0(7) . . .
C(12) Ru(2) P(2) C(33) 32.1(8) . . .
C(12) Ru(2) P(2) C(39) -97.1(7) . . .
P(2) Ru(2) C(13) C(12) -138.3(5) . . .
P(2) Ru(2) C(13) C(14) -20.4(7) . . .
P(2) Ru(2) C(13) C(18) 99.6(10) . . .
C(13) Ru(2) P(2) P(1) -131.4(4) . . .
C(13) Ru(2) P(2) C(33) 116.6(5) . . .
C(13) Ru(2) P(2) C(39) -12.6(5) . . .
P(2) Ru(2) C(14) C(13) 168.9(4) . . .
P(2) Ru(2) C(14) C(15) -75.8(5) . . .
P(2) Ru(2) C(14) C(19) 43.9(8) . . .
C(14) Ru(2) P(2) P(1) -144.9(2) . . .
C(14) Ru(2) P(2) C(33) 103.2(4) . . .
C(14) Ru(2) P(2) C(39) -26.0(3) . . .
P(2) Ru(2) C(15) C(11) -127.0(4) . . .
P(2) Ru(2) C(15) C(14) 114.7(5) . . .
P(2) Ru(2) C(15) C(20) -6.2(9) . . .
C(15) Ru(2) P(2) P(1) 178.1(2) . . .
C(15) Ru(2) P(2) C(33) 66.2(4) . . .
C(15) Ru(2) P(2) C(39) -63.0(3) . . .
C(11) Ru(2) C(12) C(13) 119.4(8) . . .
C(11) Ru(2) C(12) C(17) -114.3(9) . . .
C(12) Ru(2) C(11) C(15) -115.6(7) . . .
C(12) Ru(2) C(11) C(16) 122.6(12) . . .
C(11) Ru(2) C(13) C(12) -36.9(5) . . .
C(11) Ru(2) C(13) C(14) 81.0(5) . . .
C(11) Ru(2) C(13) C(18) -159.0(11) . . .
C(13) Ru(2) C(11) C(12) 35.3(6) . . .
C(13) Ru(2) C(11) C(15) -80.3(5) . . .
C(13) Ru(2) C(11) C(16) 157.9(10) . . .
C(11) Ru(2) C(14) C(13) -78.5(5) . . .
C(11) Ru(2) C(14) C(15) 36.8(5) . . .
C(11) Ru(2) C(14) C(19) 156.5(9) . . .
C(14) Ru(2) C(11) C(12) 78.3(6) . . .
C(14) Ru(2) C(11) C(15) -37.2(4) . . .
C(14) Ru(2) C(11) C(16) -159.0(10) . . .
C(11) Ru(2) C(15) C(14) -118.3(7) . . .
C(11) Ru(2) C(15) C(20) 120.8(11) . . .
C(15) Ru(2) C(11) C(12) 115.6(7) . . .
C(15) Ru(2) C(11) C(16) -121.8(10) . . .
C(12) Ru(2) C(13) C(14) 117.9(7) . . .
C(12) Ru(2) C(13) C(18) -122.2(12) . . .
C(13) Ru(2) C(12) C(11) -119.4(8) . . .
C(13) Ru(2) C(12) C(17) 126.2(9) . . .
C(12) Ru(2) C(14) C(13) -36.0(4) . . .
C(12) Ru(2) C(14) C(15) 79.3(5) . . .
C(12) Ru(2) C(14) C(19) -161.0(8) . . .
C(14) Ru(2) C(12) C(11) -81.4(6) . . .
C(14) Ru(2) C(12) C(13) 38.1(5) . . .
C(14) Ru(2) C(12) C(17) 164.3(7) . . .
C(12) Ru(2) C(15) C(11) 38.5(4) . . .
C(12) Ru(2) C(15) C(14) -79.7(5) . . .
C(12) Ru(2) C(15) C(20) 159.4(10) . . .
C(15) Ru(2) C(12) C(11) -38.4(5) . . .
C(15) Ru(2) C(12) C(13) 81.1(6) . . .
C(15) Ru(2) C(12) C(17) -152.7(8) . . .
C(13) Ru(2) C(14) C(15) 115.3(7) . . .
C(13) Ru(2) C(14) C(19) -125.0(9) . . .
C(14) Ru(2) C(13) C(12) -117.9(7) . . .
C(14) Ru(2) C(13) C(18) 120.0(11) . . .
C(13) Ru(2) C(15) C(11) 79.4(5) . . .
C(13) Ru(2) C(15) C(14) -38.9(5) . . .
C(13) Ru(2) C(15) C(20) -159.8(10) . . .
C(15) Ru(2) C(13) C(12) -79.3(5) . . .
C(15) Ru(2) C(13) C(14) 38.6(5) . . .
C(15) Ru(2) C(13) C(18) 158.6(11) . . .
C(14) Ru(2) C(15) C(11) 118.3(7) . . .
C(14) Ru(2) C(15) C(20) -120.9(12) . . .
C(15) Ru(2) C(14) C(13) -115.3(7) . . .
C(15) Ru(2) C(14) C(19) 119.7(10) . . .
O(1) S(1) C(45) F(1) 176.1(6) . . .
O(1) S(1) C(45) F(2) 55.4(8) . . .
O(1) S(1) C(45) F(3) -63.2(8) . . .
O(2) S(1) C(45) F(1) -63.2(7) . . .
O(2) S(1) C(45) F(2) 176.1(6) . . .
O(2) S(1) C(45) F(3) 57.5(8) . . .
O(3) S(1) C(45) F(1) 54.8(7) . . .
O(3) S(1) C(45) F(2) -65.9(8) . . .
O(3) S(1) C(45) F(3) 175.5(7) . . .
O(4) S(2) S(3) O(5) -119.5 . . .
O(4) S(2) S(3) O(6) 122.9 . . .
O(4) S(2) S(3) C(47) 50.7 . . .
O(5) S(2) S(3) O(4) 119.5 . . .
O(5) S(2) S(3) O(6) -117.6 . . .
O(5) S(2) S(3) C(47) 170.2 . . .
O(6) S(2) S(3) O(4) -122.9 . . .
O(6) S(2) S(3) O(5) 117.6 . . .
O(6) S(2) S(3) C(47) -72.2 . . .
S(3) S(2) C(46) F(4) -65.4 . . .
S(3) S(2) C(46) F(5) 170.7 . . .
S(3) S(2) C(46) F(10) 42.8 . . .
C(46) S(2) S(3) O(4) 117.6 . . .
C(46) S(2) S(3) O(5) -1.9 . . .
C(46) S(2) S(3) O(6) -119.5 . . .
C(46) S(2) S(3) C(47) 168.3 . . .
O(4) S(2) O(5) S(3) 65.8 . . .
O(5) S(2) O(4) S(3) -51.5 . . .
O(4) S(2) O(6) S(3) -71.6 . . .
O(6) S(2) O(4) S(3) 68.9 . . .
O(4) S(2) C(46) F(4) 50.1 . . .
O(4) S(2) C(46) F(5) -73.8 . . .
O(4) S(2) C(46) F(10) 158.3 . . .
C(46) S(2) O(4) S(3) -169.3 . . .
O(5) S(2) O(6) S(3) 51.1 . . .
O(6) S(2) O(5) S(3) -63.0 . . .
O(5) S(2) C(46) F(4) -67.1 . . .
O(5) S(2) C(46) F(5) 169.1 . . .
O(5) S(2) C(46) F(10) 41.1 . . .
C(46) S(2) O(5) S(3) 179.6 . . .
O(6) S(2) C(46) F(4) 178.2 . . .
O(6) S(2) C(46) F(5) 54.4 . . .
O(6) S(2) C(46) F(10) -73.6 . . .
C(46) S(2) O(6) S(3) 169.2 . . .
S(2) S(3) C(47) F(7) 114.7 . . .
S(2) S(3) C(47) F(8) 3.4 . . .
S(2) S(3) C(47) F(9) -114.0 . . .
O(4) S(3) O(5) S(2) -55.6 . . .
O(5) S(3) O(4) S(2) 70.2 . . .
O(4) S(3) O(6) S(2) 48.7 . . .
O(6) S(3) O(4) S(2) -50.5 . . .
O(4) S(3) C(47) F(7) 160.3 . . .
O(4) S(3) C(47) F(8) 49.0 . . .
O(4) S(3) C(47) F(9) -68.4 . . .
C(47) S(3) O(4) S(2) -167.7 . . .
O(5) S(3) O(6) S(2) -72.5 . . .
O(6) S(3) O(5) S(2) 59.3 . . .
O(5) S(3) C(47) F(7) -75.7 . . .
O(5) S(3) C(47) F(8) 173.0 . . .
O(5) S(3) C(47) F(9) 55.5 . . .
C(47) S(3) O(5) S(2) -177.3 . . .
O(6) S(3) C(47) F(7) 48.6 . . .
O(6) S(3) C(47) F(8) -62.7 . . .
O(6) S(3) C(47) F(9) 179.9 . . .
C(47) S(3) O(6) S(2) 164.6 . . .
Ru(1) P(1) P(2) Ru(2) -0.54(10) . . .
Ru(1) P(1) P(2) C(33) 123.9(3) . . .
Ru(1) P(1) P(2) C(39) -122.3(2) . . .
Ru(1) P(1) C(21) C(22) 3.2(10) . . .
Ru(1) P(1) C(21) C(26) 178.2(7) . . .
Ru(1) P(1) C(27) C(28) 108.1(7) . . .
Ru(1) P(1) C(27) C(32) -66.5(8) . . .
P(2) P(1) C(21) C(22) -104.6(8) . . .
P(2) P(1) C(21) C(26) 70.4(8) . . .
C(21) P(1) P(2) Ru(2) 122.5(2) . . .
C(21) P(1) P(2) C(33) -113.1(4) . . .
C(21) P(1) P(2) C(39) 0.7(4) . . .
P(2) P(1) C(27) C(28) -141.3(6) . . .
P(2) P(1) C(27) C(32) 44.1(8) . . .
C(27) P(1) P(2) Ru(2) -122.9(3) . . .
C(27) P(1) P(2) C(33) 1.5(4) . . .
C(27) P(1) P(2) C(39) 115.4(4) . . .
C(21) P(1) C(27) C(28) -26.5(8) . . .
C(21) P(1) C(27) C(32) 158.9(7) . . .
C(27) P(1) C(21) C(22) 136.4(8) . . .
C(27) P(1) C(21) C(26) -48.7(9) . . .
Ru(2) P(2) C(33) C(34) 170.4(7) . . .
Ru(2) P(2) C(33) C(38) -4.0(10) . . .
Ru(2) P(2) C(39) C(40) 104.4(6) . . .
Ru(2) P(2) C(39) C(44) -69.2(8) . . .
P(1) P(2) C(33) C(34) 62.7(9) . . .
P(1) P(2) C(33) C(38) -111.7(8) . . .
P(1) P(2) C(39) C(40) -145.4(6) . . .
P(1) P(2) C(39) C(44) 41.0(8) . . .
C(33) P(2) C(39) C(40) -32.0(7) . . .
C(33) P(2) C(39) C(44) 154.4(7) . . .
C(39) P(2) C(33) C(34) -55.8(9) . . .
C(39) P(2) C(33) C(38) 129.7(8) . . .
C(49) O(7) C(50) O(7) 22.1 3_566 . 3_566
C(49) O(7) C(50) C(49) 168.0 3_566 . .
C(49) O(7) C(50) C(50) 22.1 3_566 . 3_566
C(49) O(7) C(50) C(52) 176.3 3_566 . 3_566
C(49) O(7) C(50) C(53) 168.2 3_566 . 3_566
C(50) O(7) C(49) C(50) -31.8 . 3_566 3_566
C(50) O(7) C(49) C(52) -17.4 . 3_566 .
C(50) O(7) C(49) C(53) 176.0 . 3_566 .
C(49) O(7) C(50) O(7) -148.3 3_566 3_566 3_566
C(49) O(7) C(50) C(50) -148.3 3_566 3_566 .
C(49) O(7) C(50) C(52) -21.4 3_566 3_566 .
C(49) O(7) C(50) C(53) 7.0 3_566 3_566 .
C(50) O(7) C(49) C(52) 14.4 3_566 3_566 .
C(50) O(7) C(49) C(53) -152.2 3_566 3_566 .
C(49) O(7) C(52) O(7) -168.0 3_566 . 3_566
C(49) O(7) C(52) C(53) 4.5 3_566 . .
C(49) O(7) C(52) C(50) 146.7 3_566 . 3_566
C(52) O(7) C(49) C(50) -14.4 . 3_566 3_566
C(52) O(7) C(49) C(53) -166.6 . 3_566 .
C(49) O(7) C(52) O(7) 7.2 3_566 3_566 3_566
C(49) O(7) C(52) C(53) 79.9 3_566 3_566 3_566
C(49) O(7) C(52) C(49) 96.5 3_566 3_566 .
C(49) O(7) C(52) C(50) -4.6 3_566 3_566 .
C(52) O(7) C(49) C(50) -29.9 3_566 3_566 3_566
C(52) O(7) C(49) C(52) -15.5 3_566 3_566 .
C(52) O(7) C(49) C(53) 177.9 3_566 3_566 .
C(50) O(7) C(50) C(49) 148.3 . 3_566 3_566
C(50) O(7) C(50) C(52) 127.0 . 3_566 .
C(50) O(7) C(50) C(53) 155.3 . 3_566 .
C(50) O(7) C(50) C(49) 145.9 3_566 . .
C(50) O(7) C(50) C(52) 154.2 3_566 . 3_566
C(50) O(7) C(50) C(53) 146.1 3_566 . 3_566
C(50) O(7) C(52) O(7) -4.5 . . 3_566
C(50) O(7) C(52) C(53) 167.9 . . .
C(50) O(7) C(52) C(49) 163.5 . . 3_566
C(50) O(7) C(52) C(50) -49.9 . . 3_566
C(52) O(7) C(50) O(7) 14.3 . . 3_566
C(52) O(7) C(50) C(49) 160.2 . . .
C(52) O(7) C(50) C(50) 14.3 . . 3_566
C(52) O(7) C(50) C(52) 168.5 . . 3_566
C(52) O(7) C(50) C(53) 160.4 . . 3_566
C(50) O(7) C(52) O(7) 11.8 . 3_566 3_566
C(50) O(7) C(52) C(53) 84.6 . 3_566 3_566
C(50) O(7) C(52) C(49) 101.1 . 3_566 .
C(52) O(7) C(50) O(7) -154.2 3_566 . 3_566
C(52) O(7) C(50) C(49) -8.3 3_566 . .
C(52) O(7) C(50) C(50) -154.2 3_566 . 3_566
C(52) O(7) C(50) C(53) -8.1 3_566 . 3_566
C(50) O(7) C(52) O(7) 45.3 3_566 . 3_566
C(50) O(7) C(52) C(53) -142.2 3_566 . .
C(50) O(7) C(52) C(49) -146.7 3_566 . 3_566
C(52) O(7) C(50) O(7) -127.0 . 3_566 3_566
C(52) O(7) C(50) C(49) 21.4 . 3_566 3_566
C(52) O(7) C(50) C(50) -127.0 . 3_566 .
C(52) O(7) C(50) C(53) 28.3 . 3_566 .
C(50) O(7) C(52) O(7) -12.7 3_566 3_566 3_566
C(50) O(7) C(52) C(53) 60.1 3_566 3_566 3_566
C(50) O(7) C(52) C(49) 76.7 3_566 3_566 .
C(50) O(7) C(52) C(50) -24.5 3_566 3_566 .
C(52) O(7) C(50) O(7) 9.7 3_566 3_566 3_566
C(52) O(7) C(50) C(49) 158.0 3_566 3_566 3_566
C(52) O(7) C(50) C(50) 9.7 3_566 3_566 .
C(52) O(7) C(50) C(52) 136.6 3_566 3_566 .
C(52) O(7) C(50) C(53) 165.0 3_566 3_566 .
C(52) O(7) C(52) C(53) 72.8 . 3_566 3_566
C(52) O(7) C(52) C(49) 89.3 . 3_566 .
C(52) O(7) C(52) C(50) -11.8 . 3_566 .
C(52) O(7) C(52) C(53) 172.5 3_566 . .
C(52) O(7) C(52) C(49) 168.0 3_566 . 3_566
C(52) O(7) C(52) C(50) -45.3 3_566 . 3_566
Ru(1) C(1) C(2) C(3) -61.6(6) . . .
Ru(1) C(1) C(2) C(7) 123.9(10) . . .
Ru(1) C(1) C(5) C(4) 60.0(6) . . .
Ru(1) C(1) C(5) C(10) -124.8(10) . . .
C(2) C(1) C(5) Ru(1) -62.3(6) . . .
C(2) C(1) C(5) C(4) -2.3(11) . . .
C(2) C(1) C(5) C(10) 172.9(9) . . .
C(5) C(1) C(2) Ru(1) 61.2(6) . . .
C(5) C(1) C(2) C(3) -0.4(9) . . .
C(5) C(1) C(2) C(7) -174.9(9) . . .
C(6) C(1) C(2) Ru(1) -129.1(10) . . .
C(6) C(1) C(2) C(3) 169.3(9) . . .
C(6) C(1) C(2) C(7) -5.3(16) . . .
C(6) C(1) C(5) Ru(1) 127.8(9) . . .
C(6) C(1) C(5) C(4) -172.2(9) . . .
C(6) C(1) C(5) C(10) 3.0(16) . . .
Ru(1) C(2) C(3) C(4) -58.8(6) . . .
Ru(1) C(2) C(3) C(8) 124.6(11) . . .
C(1) C(2) C(3) Ru(1) 61.7(6) . . .
C(1) C(2) C(3) C(4) 2.9(11) . . .
C(1) C(2) C(3) C(8) -173.7(10) . . .
C(7) C(2) C(3) Ru(1) -124.0(10) . . .
C(7) C(2) C(3) C(4) 177.2(9) . . .
C(7) C(2) C(3) C(8) 0.5(14) . . .
Ru(1) C(3) C(4) C(5) -65.8(6) . . .
Ru(1) C(3) C(4) C(9) 121.4(9) . . .
C(2) C(3) C(4) Ru(1) 61.6(7) . . .
C(2) C(3) C(4) C(5) -4.3(11) . . .
C(2) C(3) C(4) C(9) -177.1(9) . . .
C(8) C(3) C(4) Ru(1) -121.6(9) . . .
C(8) C(3) C(4) C(5) 172.6(9) . . .
C(8) C(3) C(4) C(9) -0.2(12) . . .
Ru(1) C(4) C(5) C(1) -62.2(6) . . .
Ru(1) C(4) C(5) C(10) 122.5(9) . . .
C(3) C(4) C(5) Ru(1) 66.2(6) . . .
C(3) C(4) C(5) C(1) 4.0(10) . . .
C(3) C(4) C(5) C(10) -171.3(9) . . .
C(9) C(4) C(5) Ru(1) -121.0(9) . . .
C(9) C(4) C(5) C(1) 176.8(9) . . .
C(9) C(4) C(5) C(10) 1.5(15) . . .
Ru(2) C(11) C(12) C(13) -61.9(6) . . .
Ru(2) C(11) C(12) C(17) 121.6(8) . . .
Ru(2) C(11) C(15) C(14) 59.7(6) . . .
Ru(2) C(11) C(15) C(20) -124.7(9) . . .
C(12) C(11) C(15) Ru(2) -62.3(5) . . .
C(12) C(11) C(15) C(14) -2.6(10) . . .
C(12) C(11) C(15) C(20) 173.0(9) . . .
C(15) C(11) C(12) Ru(2) 62.6(6) . . .
C(15) C(11) C(12) C(13) 0.7(10) . . .
C(15) C(11) C(12) C(17) -175.8(8) . . .
C(16) C(11) C(12) Ru(2) -127.7(10) . . .
C(16) C(11) C(12) C(13) 170.4(9) . . .
C(16) C(11) C(12) C(17) -6.1(14) . . .
C(16) C(11) C(15) Ru(2) 127.9(9) . . .
C(16) C(11) C(15) C(14) -172.4(9) . . .
C(16) C(11) C(15) C(20) 3.2(15) . . .
Ru(2) C(12) C(13) C(14) -60.4(6) . . .
Ru(2) C(12) C(13) C(18) 122.5(10) . . .
C(11) C(12) C(13) Ru(2) 61.9(6) . . .
C(11) C(12) C(13) C(14) 1.5(10) . . .
C(11) C(12) C(13) C(18) -175.6(9) . . .
C(17) C(12) C(13) Ru(2) -122.1(9) . . .
C(17) C(12) C(13) C(14) 177.5(9) . . .
C(17) C(12) C(13) C(18) 0.4(13) . . .
Ru(2) C(13) C(14) C(15) -65.3(6) . . .
Ru(2) C(13) C(14) C(19) 121.2(10) . . .
C(12) C(13) C(14) Ru(2) 62.2(6) . . .
C(12) C(13) C(14) C(15) -3.1(10) . . .
C(12) C(13) C(14) C(19) -176.6(9) . . .
C(18) C(13) C(14) Ru(2) -120.7(9) . . .
C(18) C(13) C(14) C(15) 174.0(9) . . .
C(18) C(13) C(14) C(19) 0.5(13) . . .
Ru(2) C(14) C(15) C(11) -61.3(6) . . .
Ru(2) C(14) C(15) C(20) 123.1(9) . . .
C(13) C(14) C(15) Ru(2) 64.9(6) . . .
C(13) C(14) C(15) C(11) 3.6(10) . . .
C(13) C(14) C(15) C(20) -172.0(9) . . .
C(19) C(14) C(15) Ru(2) -121.2(9) . . .
C(19) C(14) C(15) C(11) 177.4(9) . . .
C(19) C(14) C(15) C(20) 1.9(15) . . .
P(1) C(21) C(22) C(23) 172.8(7) . . .
P(1) C(21) C(26) C(25) -173.7(8) . . .
C(22) C(21) C(26) C(25) 1.4(15) . . .
C(26) C(21) C(22) C(23) -2.2(15) . . .
C(21) C(22) C(23) C(24) 1.3(15) . . .
C(22) C(23) C(24) C(25) 0.7(15) . . .
C(23) C(24) C(25) C(26) -1.6(16) . . .
C(24) C(25) C(26) C(21) 0.5(14) . . .
P(1) C(27) C(28) C(29) -174.4(7) . . .
P(1) C(27) C(32) C(31) 175.0(7) . . .
C(28) C(27) C(32) C(31) 0.6(12) . . .
C(32) C(27) C(28) C(29) 0.3(10) . . .
C(27) C(28) C(29) C(30) 0.5(13) . . .
C(28) C(29) C(30) C(31) -2.0(16) . . .
C(29) C(30) C(31) C(32) 2.8(15) . . .
C(30) C(31) C(32) C(27) -2.1(14) . . .
P(2) C(33) C(34) C(35) -175.2(8) . . .
P(2) C(33) C(38) C(37) 175.5(8) . . .
C(34) C(33) C(38) C(37) 1.2(15) . . .
C(38) C(33) C(34) C(35) -0.6(14) . . .
C(33) C(34) C(35) C(36) 0.2(13) . . .
C(34) C(35) C(36) C(37) -0.2(13) . . .
C(35) C(36) C(37) C(38) 0.8(16) . . .
C(36) C(37) C(38) C(33) -1.3(16) . . .
P(2) C(39) C(40) C(41) -172.9(7) . . .
P(2) C(39) C(44) C(43) 174.8(7) . . .
C(40) C(39) C(44) C(43) 1.2(13) . . .
C(44) C(39) C(40) C(41) 1.1(12) . . .
C(39) C(40) C(41) C(42) -2.4(13) . . .
C(40) C(41) C(42) C(43) 1.5(14) . . .
C(41) C(42) C(43) C(44) 0.6(11) . . .
C(42) C(43) C(44) C(39) -2.0(14) . . .
O(7) C(49) C(50) O(7) -142.8 3_566 . .
O(7) C(49) C(50) C(50) -124.3 3_566 . 3_566
O(7) C(49) C(50) C(52) -158.4 3_566 . 3_566
O(7) C(49) C(50) C(53) 37.9 3_566 . 3_566
O(7) C(49) C(52) O(7) -86.2 3_566 3_566 .
O(7) C(49) C(52) C(53) 66.3 3_566 3_566 3_566
O(7) C(49) C(52) C(50) 9.2 3_566 3_566 .
O(7) C(49) C(53) C(52) -57.9 3_566 3_566 3_566
O(7) C(49) C(53) C(50) -14.3 3_566 3_566 .
C(50) C(49) C(52) O(7) -95.4 . 3_566 .
C(50) C(49) C(52) O(7) -9.2 . 3_566 3_566
C(50) C(49) C(52) C(53) 57.1 . 3_566 3_566
C(52) C(49) C(50) O(7) 15.6 3_566 . .
C(52) C(49) C(50) O(7) 158.4 3_566 . 3_566
C(52) C(49) C(50) C(50) 34.1 3_566 . 3_566
C(52) C(49) C(50) C(53) -163.8 3_566 . 3_566
C(50) C(49) C(53) C(52) -43.6 . 3_566 3_566
C(53) C(49) C(50) O(7) 179.4 3_566 . .
C(53) C(49) C(50) O(7) -37.9 3_566 . 3_566
C(53) C(49) C(50) C(50) -162.1 3_566 . 3_566
C(53) C(49) C(50) C(52) 163.8 3_566 . 3_566
C(52) C(49) C(53) C(50) 43.6 3_566 3_566 .
C(53) C(49) C(52) O(7) -152.5 3_566 3_566 .
C(53) C(49) C(52) O(7) -66.3 3_566 3_566 3_566
C(53) C(49) C(52) C(50) -57.1 3_566 3_566 .
O(7) C(50) C(50) C(49) -133.2 . 3_566 3_566
O(7) C(50) C(50) C(52) -152.1 . 3_566 .
O(7) C(50) C(50) C(53) -126.5 . 3_566 .
O(7) C(50) C(52) O(7) -130.5 . 3_566 3_566
O(7) C(50) C(52) C(53) -171.6 . 3_566 3_566
O(7) C(50) C(52) C(49) -167.2 . 3_566 .
O(7) C(50) C(53) C(49) -0.7 . 3_566 .
O(7) C(50) C(53) C(52) 12.0 . 3_566 3_566
O(7) C(50) C(50) C(49) 46.8 3_566 3_566 3_566
O(7) C(50) C(50) C(52) 27.9 3_566 3_566 .
O(7) C(50) C(50) C(53) 53.5 3_566 3_566 .
O(7) C(50) C(52) O(7) 130.5 3_566 3_566 .
O(7) C(50) C(52) C(53) -41.0 3_566 3_566 3_566
O(7) C(50) C(52) C(49) -36.7 3_566 3_566 .
O(7) C(50) C(53) C(49) 145.0 3_566 3_566 .
O(7) C(50) C(53) C(52) 157.7 3_566 3_566 3_566
C(49) C(50) C(50) O(7) -46.8 . 3_566 .
C(49) C(50) C(50) O(7) 133.2 . 3_566 3_566
C(49) C(50) C(50) C(52) 161.1 . 3_566 .
C(49) C(50) C(50) C(53) -173.3 . 3_566 .
C(49) C(50) C(52) O(7) 167.2 . 3_566 .
C(49) C(50) C(52) O(7) 36.7 . 3_566 3_566
C(49) C(50) C(52) C(53) -4.4 . 3_566 3_566
C(49) C(50) C(53) C(52) 12.7 . 3_566 3_566
C(50) C(50) C(52) O(7) 9.7 3_566 3_566 .
C(50) C(50) C(52) O(7) -120.8 3_566 3_566 3_566
C(50) C(50) C(52) C(53) -161.9 3_566 3_566 3_566
C(50) C(50) C(52) C(49) -157.5 3_566 3_566 .
C(52) C(50) C(50) O(7) -27.9 3_566 3_566 .
C(52) C(50) C(50) O(7) 152.1 3_566 3_566 3_566
C(52) C(50) C(50) C(49) -161.1 3_566 3_566 3_566
C(52) C(50) C(50) C(53) -154.4 3_566 3_566 .
C(50) C(50) C(53) C(49) 23.4 3_566 3_566 .
C(50) C(50) C(53) C(52) 36.1 3_566 3_566 3_566
C(53) C(50) C(50) O(7) -53.5 3_566 3_566 .
C(53) C(50) C(50) O(7) 126.5 3_566 3_566 3_566
C(53) C(50) C(50) C(49) 173.3 3_566 3_566 3_566
C(53) C(50) C(50) C(52) 154.4 3_566 3_566 .
C(52) C(50) C(53) C(49) -12.7 3_566 3_566 .
C(53) C(50) C(52) O(7) 171.6 3_566 3_566 .
C(53) C(50) C(52) O(7) 41.0 3_566 3_566 3_566
C(53) C(50) C(52) C(49) 4.4 3_566 3_566 .
O(7) C(52) C(53) C(49) -114.8 . . 3_566
O(7) C(52) C(53) C(50) 10.1 . . 3_566
O(7) C(52) C(53) C(49) -43.8 3_566 . 3_566
O(7) C(52) C(53) C(50) 81.0 3_566 . 3_566
C(49) C(52) C(53) C(50) 124.8 3_566 . 3_566
C(50) C(52) C(53) C(49) -124.8 3_566 . 3_566
